data_7707135
loop_
_publ_author_name
'Li, Ju'
'Huang, Jinmei'
'Jiang, Pengfei'
'Gao, Wenliang'
'Cong, Rihong'
'Yang, Tao'

_publ_section_title
;
 Complex crystal structure and photoluminescence of Bi<sup>3+</sup>-doped
 and Bi<sup>3+</sup>/Eu<sup>3+</sup> co-doped
 Ca<sub>7</sub>Mg<sub>2</sub>Ga<sub>6</sub>O<sub>18</sub>.
;
_journal_issue 20
_journal_name_full 'Dalton transactions (Cambridge, England : 2003)'
_journal_page_first 6848
_journal_page_last 6856
_journal_paper_doi 10.1039/d1dt01087e
_journal_volume 50
_journal_year 2021
_chemical_formula_sum 'Ca7 Ga6.06 Mg1.94 O18'
_chemical_formula_weight 1038.2
_chemical_melting_point unknow
_chemical_name_systematic 'Calcium Magnesium Gallium Oxide'
_space_group_IT_number 209
_space_group_name_Hall 'F 4 2 3'
_space_group_name_H-M_alt 'F 4 3 2'
_symmetry_cell_setting cubic
_symmetry_Int_Tables_number 209
_symmetry_space_group_name_Hall 'F 4 2 3'
_symmetry_space_group_name_H-M 'F 4 3 2'
_audit_update_record
;
2021-03-15 deposited with the CCDC.	2021-04-16 downloaded from the CCDC.
;
_cell_angle_alpha 90
_cell_angle_beta 90
_cell_angle_gamma 90
_cell_formula_units_Z 8
_cell_length_a 15.13779(2)
_cell_length_b 15.13779(2)
_cell_length_c 15.13779(2)
_cell_measurement_temperature 293
_cell_volume 3468.865(8)
_diffrn_ambient_temperature 293
_diffrn_measurement_device_type 'Station I11 of the Diamond Light Source'
_diffrn_radiation_probe x-ray
_diffrn_radiation_type 'Synchrotron Radiation'
_diffrn_radiation_wavelength 0.82599
_exptl_absorpt_coefficient_mu 17.198
_exptl_crystal_colour white
_exptl_crystal_density_diffrn 3.9759
_exptl_crystal_description powder
_exptl_crystal_F_000 3961
_exptl_crystal_recrystallization_method 'conventional high-temperature solid-state reaction'
_pd_instr_location ' ?'
_pd_meas_2theta_range_inc 0.005
_pd_meas_2theta_range_max 149.997
_pd_meas_2theta_range_min 4.003
_pd_meas_number_of_points 29200
_pd_proc_2theta_range_inc 0.005
_pd_proc_2theta_range_max 80.282
_pd_proc_2theta_range_min 4.003
_pd_proc_ls_background_function 'Manual background'
_pd_proc_ls_pref_orient_corr 'March & Dollase'
_pd_proc_ls_profile_function Pseudo-Voigt
_pd_proc_ls_prof_R_factor 0.0438
_pd_proc_ls_prof_wR_expected 0.0515
_pd_proc_ls_prof_wR_factor 0.0610
_refine_diff_density_max 2.20
_refine_diff_density_min -2.16
_refine_ls_goodness_of_fit_all 1.18
_refine_ls_number_constraints 5
_refine_ls_number_parameters 31
_refine_ls_number_restraints 0
_refine_ls_R_factor_all 0.0423
_refine_ls_R_factor_gt 0.0397
_refine_ls_shift/su_max 0016149
_refine_ls_shift/su_mean 0.0458
_refine_ls_weighting_scheme sigma
_refine_ls_wR_factor_all 0.0371
_refine_ls_wR_factor_gt 0.0368
_cod_data_source_file d1dt01087e2.cif
_cod_data_source_block I
_cod_depositor_comments
;
The following automatic conversions were performed:

data item '_diffrn_radiation_probe' value 'X-ray' was changed to
'x-ray' in accordance with the
/home/data/users/saulius/crontab/automatic-downloads/rss-feeds/RSC/lib/dictionaries/cif_core.dic
dictionary named 'cif_core.dic' version 2.4.2 last updated on
2011-04-26.

Automatic conversion script
Id: cif_fix_values 7556 2019-12-06 15:28:31Z antanas 

 Adding full bibliography for 7707135.cif.
;
_cod_original_cell_volume 3468.866(8)
_cod_original_sg_symbol_Hall 'F 4;2;3'
_cod_database_code 7707135

loop_
_space_group_symop_id
_space_group_symop_operation_xyz
1 x,y,z
2 -x,-y,z
3 -x,y,-z
4 x,-y,-z
5 z,x,y
6 z,-x,-y
7 -z,-x,y
8 -z,x,-y
9 y,z,x
10 -y,z,-x
11 y,-z,-x
12 -y,-z,x
13 y,x,-z
14 -y,-x,-z
15 y,-x,z
16 -y,x,z
17 x,z,-y
18 -x,z,y
19 -x,-z,-y
20 x,-z,y
21 z,y,-x
22 z,-y,x
23 -z,y,x
24 -z,-y,-x
25 x,y+1/2,z+1/2
26 -x,-y+1/2,z+1/2
27 -x,y+1/2,-z+1/2
28 x,-y+1/2,-z+1/2
29 z,x+1/2,y+1/2
30 z,-x+1/2,-y+1/2
31 -z,-x+1/2,y+1/2
32 -z,x+1/2,-y+1/2
33 y,z+1/2,x+1/2
34 -y,z+1/2,-x+1/2
35 y,-z+1/2,-x+1/2
36 -y,-z+1/2,x+1/2
37 y,x+1/2,-z+1/2
38 -y,-x+1/2,-z+1/2
39 y,-x+1/2,z+1/2
40 -y,x+1/2,z+1/2
41 x,z+1/2,-y+1/2
42 -x,z+1/2,y+1/2
43 -x,-z+1/2,-y+1/2
44 x,-z+1/2,y+1/2
45 z,y+1/2,-x+1/2
46 z,-y+1/2,x+1/2
47 -z,y+1/2,x+1/2
48 -z,-y+1/2,-x+1/2
49 x+1/2,y,z+1/2
50 -x+1/2,-y,z+1/2
51 -x+1/2,y,-z+1/2
52 x+1/2,-y,-z+1/2
53 z+1/2,x,y+1/2
54 z+1/2,-x,-y+1/2
55 -z+1/2,-x,y+1/2
56 -z+1/2,x,-y+1/2
57 y+1/2,z,x+1/2
58 -y+1/2,z,-x+1/2
59 y+1/2,-z,-x+1/2
60 -y+1/2,-z,x+1/2
61 y+1/2,x,-z+1/2
62 -y+1/2,-x,-z+1/2
63 y+1/2,-x,z+1/2
64 -y+1/2,x,z+1/2
65 x+1/2,z,-y+1/2
66 -x+1/2,z,y+1/2
67 -x+1/2,-z,-y+1/2
68 x+1/2,-z,y+1/2
69 z+1/2,y,-x+1/2
70 z+1/2,-y,x+1/2
71 -z+1/2,y,x+1/2
72 -z+1/2,-y,-x+1/2
73 x+1/2,y+1/2,z
74 -x+1/2,-y+1/2,z
75 -x+1/2,y+1/2,-z
76 x+1/2,-y+1/2,-z
77 z+1/2,x+1/2,y
78 z+1/2,-x+1/2,-y
79 -z+1/2,-x+1/2,y
80 -z+1/2,x+1/2,-y
81 y+1/2,z+1/2,x
82 -y+1/2,z+1/2,-x
83 y+1/2,-z+1/2,-x
84 -y+1/2,-z+1/2,x
85 y+1/2,x+1/2,-z
86 -y+1/2,-x+1/2,-z
87 y+1/2,-x+1/2,z
88 -y+1/2,x+1/2,z
89 x+1/2,z+1/2,-y
90 -x+1/2,z+1/2,y
91 -x+1/2,-z+1/2,-y
92 x+1/2,-z+1/2,y
93 z+1/2,y+1/2,-x
94 z+1/2,-y+1/2,x
95 -z+1/2,y+1/2,x
96 -z+1/2,-y+1/2,-x

loop_
_atom_site_label
_atom_site_type_symbol
_atom_site_fract_x
_atom_site_fract_y
_atom_site_fract_z
_atom_site_adp_type
_atom_site_U_iso_or_equiv
_atom_site_site_symmetry_multiplicity
_atom_site_occupancy
_atom_site_calc_flag
_atom_site_refinement_flags
_atom_site_disorder_assembly
_atom_site_disorder_group
Ca1 Ca 0.21152(8) 0 0 Uiso 0.0047(4) 24 1 d . . .
Ca2 Ca 0.38889(4) 0.38889(4) 0.38889(4) Uiso 0.0016(3) 32 1 d . . .
Ga1 Ga 0.17570(6) 0.17570(6) 0.17570(6) Uiso 0.0021(3) 32 0.32 d . . .
Mg1 Mg 0.17570(6) 0.17570(6) 0.17570(6) Uiso 0.0021(3) 32 0.43 d . . .
Ga2 Ga 0.14527(11) 0.14527(11) 0.14527(11) Uiso 0.0076(8) 32 0.246 d . . .
Mg2 Mg 0.14527(11) 0.14527(11) 0.14527(11) Uiso 0.0076(8) 32 0.004 d . . .
Ga3 Ga 0 0 0 Uiso 0.0014(5) 4 1 d . . .
Ga4 Ga 0 0.25 0.25 Uiso 0.00050(19) 24 0.932(3) d . . .
Mg4 Mg 0 0.25 0.25 Uiso 0.00050(19) 24 0.068(3) d . . .
Ga5 Ga 0.5 0.5 0.5 Uiso 0.00092(5) 4 1 d . . .
O1 O 0.25 0.25 0.25 Uiso 0.0023(2) 8 1 d . . .
O2 O 0.3668(3) 0 0 Uiso 0.0017(10) 24 1 d . . .
O3 O 0.0694(3) 0.0694(3) 0.0694(3) Uiso 0.006(2) 32 0.5 d . . .
O4 O 0.14843(16) 0.06849(15) 0.2466(2) Uiso 0.0053(7) 96 1 d . . .

loop_
_atom_site_aniso_label
_atom_site_aniso_type_symbol
_atom_site_aniso_U_11
_atom_site_aniso_U_22
_atom_site_aniso_U_33
_atom_site_aniso_U_12
_atom_site_aniso_U_13
_atom_site_aniso_U_23
? ? ? ? ? ? ? ?

loop_
_atom_type_symbol
_atom_type_scat_dispersion_real
_atom_type_scat_dispersion_imag
_atom_type_scat_source
Ca 0.2749 0.4149 'International Tables Vol C tables 4.2.6.8 and 6.1.1.1'
Ga 0.0373 2.0861 'International Tables Vol C tables 4.2.6.8 and 6.1.1.1'
Mg 0.0662 0.0512 'International Tables Vol C tables 4.2.6.8 and 6.1.1.1'
O 0.0160 0.0087 'International Tables Vol C tables 4.2.6.8 and 6.1.1.1'

loop_
_exptl_crystal_face_index_h
_exptl_crystal_face_index_k
_exptl_crystal_face_index_l
_exptl_crystal_face_perp_dist
? ? ? ?

loop_
_geom_angle_atom_site_label_1
_geom_angle_atom_site_label_2
_geom_angle_atom_site_label_3
_geom_angle_site_symmetry_1
_geom_angle_site_symmetry_2
_geom_angle_site_symmetry_3
_geom_angle
_geom_angle_publ_flag
Ca2 Ca1 Ca2 25_544 . 28_555 83.08(3) ?
Ca2 Ca1 Ca2 25_544 . 37_545 55.93(2) ?
Ca2 Ca1 Ca2 25_544 . 39_554 55.93(2) ?
Ca2 Ca1 Ga2 25_544 . . 149.41(5) ?
Ca2 Ca1 Ga2 25_544 . 4_555 66.33(3) ?
Ca2 Ca1 Ga2 25_544 . 13_555 103.28(3) ?
Ca2 Ca1 Ga2 25_544 . 15_555 103.28(3) ?
Ca2 Ca1 Mg2 25_544 . . 149.41(5) ?
Ca2 Ca1 Mg2 25_544 . 4_555 66.33(3) ?
Ca2 Ca1 Mg2 25_544 . 13_555 103.28(3) ?
Ca2 Ca1 Mg2 25_544 . 15_555 103.28(3) ?
Ca2 Ca1 Ga3 25_544 . . 138.461(17) ?
Ca2 Ca1 O2 25_544 . . 41.539(17) ?
Ca2 Ca1 Ca2 28_555 . 37_545 55.93(2) ?
Ca2 Ca1 Ca2 28_555 . 39_554 55.93(2) ?
Ca2 Ca1 Ga2 28_555 . . 66.33(3) ?
Ca2 Ca1 Ga2 28_555 . 4_555 149.41(5) ?
Ca2 Ca1 Ga2 28_555 . 13_555 103.28(3) ?
Ca2 Ca1 Ga2 28_555 . 15_555 103.28(3) ?
Ca2 Ca1 Mg2 28_555 . . 66.33(3) ?
Ca2 Ca1 Mg2 28_555 . 4_555 149.41(5) ?
Ca2 Ca1 Mg2 28_555 . 13_555 103.28(3) ?
Ca2 Ca1 Mg2 28_555 . 15_555 103.28(3) ?
Ca2 Ca1 Ga3 28_555 . . 138.461(17) ?
Ca2 Ca1 O2 28_555 . . 41.539(17) ?
Ca2 Ca1 Ca2 37_545 . 39_554 83.08(3) ?
Ca2 Ca1 Ga2 37_545 . . 103.28(3) ?
Ca2 Ca1 Ga2 37_545 . 4_555 103.28(3) ?
Ca2 Ca1 Ga2 37_545 . 13_555 149.41(5) ?
Ca2 Ca1 Ga2 37_545 . 15_555 66.33(3) ?
Ca2 Ca1 Mg2 37_545 . . 103.28(3) ?
Ca2 Ca1 Mg2 37_545 . 4_555 103.28(3) ?
Ca2 Ca1 Mg2 37_545 . 13_555 149.41(5) ?
Ca2 Ca1 Mg2 37_545 . 15_555 66.33(3) ?
Ca2 Ca1 Ga3 37_545 . . 138.461(17) ?
Ca2 Ca1 O2 37_545 . . 41.539(17) ?
Ca2 Ca1 Ga2 39_554 . . 103.28(3) ?
Ca2 Ca1 Ga2 39_554 . 4_555 103.28(3) ?
Ca2 Ca1 Ga2 39_554 . 13_555 66.33(3) ?
Ca2 Ca1 Ga2 39_554 . 15_555 149.41(5) ?
Ca2 Ca1 Mg2 39_554 . . 103.28(3) ?
Ca2 Ca1 Mg2 39_554 . 4_555 103.28(3) ?
Ca2 Ca1 Mg2 39_554 . 13_555 66.33(3) ?
Ca2 Ca1 Mg2 39_554 . 15_555 149.41(5) ?
Ca2 Ca1 Ga3 39_554 . . 138.461(17) ?
Ca2 Ca1 O2 39_554 . . 41.539(17) ?
Ga2 Ca1 Ga2 . . 4_555 144.25(6) ?
Ga2 Ca1 Ga2 . . 13_555 84.60(4) ?
Ga2 Ca1 Ga2 . . 15_555 84.60(4) ?
Ga2 Ca1 Mg2 . . . 0 ?
Ga2 Ca1 Mg2 . . 4_555 144.25(6) ?
Ga2 Ca1 Mg2 . . 13_555 84.60(4) ?
Ga2 Ca1 Mg2 . . 15_555 84.60(4) ?
Ga2 Ca1 Ga3 . . . 72.13(4) ?
Ga2 Ca1 O2 . . . 107.87(4) ?
Ga2 Ca1 Ga2 4_555 . 13_555 84.60(4) ?
Ga2 Ca1 Ga2 4_555 . 15_555 84.60(4) ?
Ga2 Ca1 Mg2 4_555 . . 144.25(6) ?
Ga2 Ca1 Mg2 4_555 . 4_555 0 ?
Ga2 Ca1 Mg2 4_555 . 13_555 84.60(4) ?
Ga2 Ca1 Mg2 4_555 . 15_555 84.60(4) ?
Ga2 Ca1 Ga3 4_555 . . 72.13(4) ?
Ga2 Ca1 O2 4_555 . . 107.87(4) ?
Ga2 Ca1 Ga2 13_555 . 15_555 144.25(6) ?
Ga2 Ca1 Mg2 13_555 . . 84.60(4) ?
Ga2 Ca1 Mg2 13_555 . 4_555 84.60(4) ?
Ga2 Ca1 Mg2 13_555 . 13_555 0 ?
Ga2 Ca1 Mg2 13_555 . 15_555 144.25(6) ?
Ga2 Ca1 Ga3 13_555 . . 72.13(4) ?
Ga2 Ca1 O2 13_555 . . 107.87(4) ?
Ga2 Ca1 Mg2 15_555 . . 84.60(4) ?
Ga2 Ca1 Mg2 15_555 . 4_555 84.60(4) ?
Ga2 Ca1 Mg2 15_555 . 13_555 144.25(6) ?
Ga2 Ca1 Mg2 15_555 . 15_555 0 ?
Ga2 Ca1 Ga3 15_555 . . 72.13(4) ?
Ga2 Ca1 O2 15_555 . . 107.87(4) ?
Mg2 Ca1 Mg2 . . 4_555 144.25(6) ?
Mg2 Ca1 Mg2 . . 13_555 84.60(4) ?
Mg2 Ca1 Mg2 . . 15_555 84.60(4) ?
Mg2 Ca1 Ga3 . . . 72.13(4) ?
Mg2 Ca1 O2 . . . 107.87(4) ?
Mg2 Ca1 Mg2 4_555 . 13_555 84.60(4) ?
Mg2 Ca1 Mg2 4_555 . 15_555 84.60(4) ?
Mg2 Ca1 Ga3 4_555 . . 72.13(4) ?
Mg2 Ca1 O2 4_555 . . 107.87(4) ?
Mg2 Ca1 Mg2 13_555 . 15_555 144.25(6) ?
Mg2 Ca1 Ga3 13_555 . . 72.13(4) ?
Mg2 Ca1 O2 13_555 . . 107.87(4) ?
Mg2 Ca1 Ga3 15_555 . . 72.13(4) ?
Mg2 Ca1 O2 15_555 . . 107.87(4) ?
Ga3 Ca1 O2 . . . 180 ?
Ca1 Ca2 Ca1 25_555 . 53_555 118.821(18) ?
Ca1 Ca2 Ca1 25_555 . 81_555 118.821(18) ?
Ca1 Ca2 Ca2 25_555 . 13_556 62.037(18) ?
Ca1 Ca2 Ca2 25_555 . 15_565 62.037(18) ?
Ca1 Ca2 Ca2 25_555 . 16_655 138.46(3) ?
Ca1 Ca2 Ga1 25_555 . 74_555 110.68(3) ?
Ca1 Ca2 Ga1 25_555 . 51_555 110.68(3) ?
Ca1 Ca2 Ga1 25_555 . 28_555 64.73(2) ?
Ca1 Ca2 Mg1 25_555 . 74_555 110.68(3) ?
Ca1 Ca2 Mg1 25_555 . 51_555 110.68(3) ?
Ca1 Ca2 Mg1 25_555 . 28_555 64.73(2) ?
Ca1 Ca2 Ga4 25_555 . 74_555 161.04(2) ?
Ca1 Ca2 Ga4 25_555 . 30_555 66.237(14) ?
Ca1 Ca2 Ga4 25_555 . 58_555 66.237(14) ?
Ca1 Ca2 Ga5 25_555 . . 83.73(2) ?
Ca1 Ca2 O2 25_555 . 25_555 40.45(10) ?
Ca1 Ca2 O2 25_555 . 53_555 105.14(5) ?
Ca1 Ca2 O2 25_555 . 81_555 105.14(5) ?
Ca1 Ca2 O4 25_555 . 74_555 97.06(7) ?
Ca1 Ca2 O4 25_555 . 30_555 44.63(6) ?
Ca1 Ca2 O4 25_555 . 58_555 139.30(7) ?
Ca1 Ca2 Ca1 53_555 . 81_555 118.821(18) ?
Ca1 Ca2 Ca2 53_555 . 13_556 62.037(18) ?
Ca1 Ca2 Ca2 53_555 . 15_565 138.46(3) ?
Ca1 Ca2 Ca2 53_555 . 16_655 62.037(18) ?
Ca1 Ca2 Ga1 53_555 . 74_555 110.68(3) ?
Ca1 Ca2 Ga1 53_555 . 51_555 64.73(2) ?
Ca1 Ca2 Ga1 53_555 . 28_555 110.68(3) ?
Ca1 Ca2 Mg1 53_555 . 74_555 110.68(3) ?
Ca1 Ca2 Mg1 53_555 . 51_555 64.73(2) ?
Ca1 Ca2 Mg1 53_555 . 28_555 110.68(3) ?
Ca1 Ca2 Ga4 53_555 . 74_555 66.237(14) ?
Ca1 Ca2 Ga4 53_555 . 30_555 161.04(2) ?
Ca1 Ca2 Ga4 53_555 . 58_555 66.237(14) ?
Ca1 Ca2 Ga5 53_555 . . 83.73(2) ?
Ca1 Ca2 O2 53_555 . 25_555 105.14(5) ?
Ca1 Ca2 O2 53_555 . 53_555 40.45(10) ?
Ca1 Ca2 O2 53_555 . 81_555 105.14(5) ?
Ca1 Ca2 O4 53_555 . 74_555 139.30(7) ?
Ca1 Ca2 O4 53_555 . 30_555 97.06(7) ?
Ca1 Ca2 O4 53_555 . 58_555 44.63(6) ?
Ca1 Ca2 Ca2 81_555 . 13_556 138.46(3) ?
Ca1 Ca2 Ca2 81_555 . 15_565 62.037(18) ?
Ca1 Ca2 Ca2 81_555 . 16_655 62.037(18) ?
Ca1 Ca2 Ga1 81_555 . 74_555 64.73(2) ?
Ca1 Ca2 Ga1 81_555 . 51_555 110.68(3) ?
Ca1 Ca2 Ga1 81_555 . 28_555 110.68(3) ?
Ca1 Ca2 Mg1 81_555 . 74_555 64.73(2) ?
Ca1 Ca2 Mg1 81_555 . 51_555 110.68(3) ?
Ca1 Ca2 Mg1 81_555 . 28_555 110.68(3) ?
Ca1 Ca2 Ga4 81_555 . 74_555 66.237(14) ?
Ca1 Ca2 Ga4 81_555 . 30_555 66.237(14) ?
Ca1 Ca2 Ga4 81_555 . 58_555 161.04(2) ?
Ca1 Ca2 Ga5 81_555 . . 83.73(2) ?
Ca1 Ca2 O2 81_555 . 25_555 105.14(5) ?
Ca1 Ca2 O2 81_555 . 53_555 105.14(5) ?
Ca1 Ca2 O2 81_555 . 81_555 40.45(10) ?
Ca1 Ca2 O4 81_555 . 74_555 44.63(6) ?
Ca1 Ca2 O4 81_555 . 30_555 139.30(7) ?
Ca1 Ca2 O4 81_555 . 58_555 97.06(7) ?
Ca2 Ca2 Ca2 13_556 . 15_565 90.00(2) ?
Ca2 Ca2 Ca2 13_556 . 16_655 90.00(2) ?
Ca2 Ca2 Ga1 13_556 . 74_555 156.81(3) ?
Ca2 Ca2 Ga1 13_556 . 51_555 106.17(2) ?
Ca2 Ca2 Ga1 13_556 . 28_555 106.17(2) ?
Ca2 Ca2 Mg1 13_556 . 74_555 156.81(3) ?
Ca2 Ca2 Mg1 13_556 . 51_555 106.17(2) ?
Ca2 Ca2 Mg1 13_556 . 28_555 106.17(2) ?
Ca2 Ca2 Ga4 13_556 . 74_555 127.98(2) ?
Ca2 Ca2 Ga4 13_556 . 30_555 127.98(2) ?
Ca2 Ca2 Ga4 13_556 . 58_555 60.503(16) ?
Ca2 Ca2 Ga5 13_556 . . 54.736(16) ?
Ca2 Ca2 O2 13_556 . 25_555 45.56(2) ?
Ca2 Ca2 O2 13_556 . 53_555 45.56(2) ?
Ca2 Ca2 O2 13_556 . 81_555 98.01(10) ?
Ca2 Ca2 O4 13_556 . 74_555 158.29(7) ?
Ca2 Ca2 O4 13_556 . 30_555 73.84(6) ?
Ca2 Ca2 O4 13_556 . 58_555 104.10(7) ?
Ca2 Ca2 Ca2 15_565 . 16_655 90.00(2) ?
Ca2 Ca2 Ga1 15_565 . 74_555 106.17(2) ?
Ca2 Ca2 Ga1 15_565 . 51_555 156.81(3) ?
Ca2 Ca2 Ga1 15_565 . 28_555 106.17(2) ?
Ca2 Ca2 Mg1 15_565 . 74_555 106.17(2) ?
Ca2 Ca2 Mg1 15_565 . 51_555 156.81(3) ?
Ca2 Ca2 Mg1 15_565 . 28_555 106.17(2) ?
Ca2 Ca2 Ga4 15_565 . 74_555 127.98(2) ?
Ca2 Ca2 Ga4 15_565 . 30_555 60.503(16) ?
Ca2 Ca2 Ga4 15_565 . 58_555 127.98(2) ?
Ca2 Ca2 Ga5 15_565 . . 54.736(16) ?
Ca2 Ca2 O2 15_565 . 25_555 45.56(2) ?
Ca2 Ca2 O2 15_565 . 53_555 98.01(10) ?
Ca2 Ca2 O2 15_565 . 81_555 45.56(2) ?
Ca2 Ca2 O4 15_565 . 74_555 73.84(6) ?
Ca2 Ca2 O4 15_565 . 30_555 104.10(7) ?
Ca2 Ca2 O4 15_565 . 58_555 158.29(7) ?
Ca2 Ca2 Ga1 16_655 . 74_555 106.17(2) ?
Ca2 Ca2 Ga1 16_655 . 51_555 106.17(2) ?
Ca2 Ca2 Ga1 16_655 . 28_555 156.81(3) ?
Ca2 Ca2 Mg1 16_655 . 74_555 106.17(2) ?
Ca2 Ca2 Mg1 16_655 . 51_555 106.17(2) ?
Ca2 Ca2 Mg1 16_655 . 28_555 156.81(3) ?
Ca2 Ca2 Ga4 16_655 . 74_555 60.503(16) ?
Ca2 Ca2 Ga4 16_655 . 30_555 127.98(2) ?
Ca2 Ca2 Ga4 16_655 . 58_555 127.98(2) ?
Ca2 Ca2 Ga5 16_655 . . 54.736(16) ?
Ca2 Ca2 O2 16_655 . 25_555 98.01(10) ?
Ca2 Ca2 O2 16_655 . 53_555 45.56(2) ?
Ca2 Ca2 O2 16_655 . 81_555 45.56(2) ?
Ca2 Ca2 O4 16_655 . 74_555 104.10(7) ?
Ca2 Ca2 O4 16_655 . 30_555 158.29(7) ?
Ca2 Ca2 O4 16_655 . 58_555 73.84(6) ?
Ga1 Ca2 Ga1 74_555 . 51_555 53.88(2) ?
Ga1 Ca2 Ga1 74_555 . 28_555 53.88(2) ?
Ga1 Ca2 Mg1 74_555 . 74_555 0 ?
Ga1 Ca2 Mg1 74_555 . 51_555 53.88(2) ?
Ga1 Ca2 Mg1 74_555 . 28_555 53.88(2) ?
Ga1 Ca2 Ga4 74_555 . 74_555 53.131(17) ?
Ga1 Ca2 Ga4 74_555 . 30_555 53.131(17) ?
Ga1 Ca2 Ga4 74_555 . 58_555 96.30(2) ?
Ga1 Ca2 Ga5 74_555 . . 148.46(3) ?
Ga1 Ca2 O2 74_555 . 25_555 143.11(7) ?
Ga1 Ca2 O2 74_555 . 53_555 143.11(7) ?
Ga1 Ca2 O2 74_555 . 81_555 105.18(10) ?
Ga1 Ca2 O4 74_555 . 74_555 32.40(6) ?
Ga1 Ca2 O4 74_555 . 30_555 85.94(6) ?
Ga1 Ca2 O4 74_555 . 58_555 66.10(6) ?
Ga1 Ca2 Ga1 51_555 . 28_555 53.88(2) ?
Ga1 Ca2 Mg1 51_555 . 74_555 53.88(2) ?
Ga1 Ca2 Mg1 51_555 . 51_555 0 ?
Ga1 Ca2 Mg1 51_555 . 28_555 53.88(2) ?
Ga1 Ca2 Ga4 51_555 . 74_555 53.131(17) ?
Ga1 Ca2 Ga4 51_555 . 30_555 96.30(2) ?
Ga1 Ca2 Ga4 51_555 . 58_555 53.131(17) ?
Ga1 Ca2 Ga5 51_555 . . 148.46(3) ?
Ga1 Ca2 O2 51_555 . 25_555 143.11(7) ?
Ga1 Ca2 O2 51_555 . 53_555 105.18(10) ?
Ga1 Ca2 O2 51_555 . 81_555 143.11(7) ?
Ga1 Ca2 O4 51_555 . 74_555 85.94(6) ?
Ga1 Ca2 O4 51_555 . 30_555 66.10(6) ?
Ga1 Ca2 O4 51_555 . 58_555 32.40(6) ?
Ga1 Ca2 Mg1 28_555 . 74_555 53.88(2) ?
Ga1 Ca2 Mg1 28_555 . 51_555 53.88(2) ?
Ga1 Ca2 Mg1 28_555 . 28_555 0 ?
Ga1 Ca2 Ga4 28_555 . 74_555 96.30(2) ?
Ga1 Ca2 Ga4 28_555 . 30_555 53.131(17) ?
Ga1 Ca2 Ga4 28_555 . 58_555 53.131(17) ?
Ga1 Ca2 Ga5 28_555 . . 148.46(3) ?
Ga1 Ca2 O2 28_555 . 25_555 105.18(10) ?
Ga1 Ca2 O2 28_555 . 53_555 143.11(7) ?
Ga1 Ca2 O2 28_555 . 81_555 143.11(7) ?
Ga1 Ca2 O4 28_555 . 74_555 66.10(6) ?
Ga1 Ca2 O4 28_555 . 30_555 32.40(6) ?
Ga1 Ca2 O4 28_555 . 58_555 85.94(6) ?
Mg1 Ca2 Mg1 74_555 . 51_555 53.88(2) ?
Mg1 Ca2 Mg1 74_555 . 28_555 53.88(2) ?
Mg1 Ca2 Ga4 74_555 . 74_555 53.131(17) ?
Mg1 Ca2 Ga4 74_555 . 30_555 53.131(17) ?
Mg1 Ca2 Ga4 74_555 . 58_555 96.30(2) ?
Mg1 Ca2 Ga5 74_555 . . 148.46(3) ?
Mg1 Ca2 O2 74_555 . 25_555 143.11(7) ?
Mg1 Ca2 O2 74_555 . 53_555 143.11(7) ?
Mg1 Ca2 O2 74_555 . 81_555 105.18(10) ?
Mg1 Ca2 O4 74_555 . 74_555 32.40(6) ?
Mg1 Ca2 O4 74_555 . 30_555 85.94(6) ?
Mg1 Ca2 O4 74_555 . 58_555 66.10(6) ?
Mg1 Ca2 Mg1 51_555 . 28_555 53.88(2) ?
Mg1 Ca2 Ga4 51_555 . 74_555 53.131(17) ?
Mg1 Ca2 Ga4 51_555 . 30_555 96.30(2) ?
Mg1 Ca2 Ga4 51_555 . 58_555 53.131(17) ?
Mg1 Ca2 Ga5 51_555 . . 148.46(3) ?
Mg1 Ca2 O2 51_555 . 25_555 143.11(7) ?
Mg1 Ca2 O2 51_555 . 53_555 105.18(10) ?
Mg1 Ca2 O2 51_555 . 81_555 143.11(7) ?
Mg1 Ca2 O4 51_555 . 74_555 85.94(6) ?
Mg1 Ca2 O4 51_555 . 30_555 66.10(6) ?
Mg1 Ca2 O4 51_555 . 58_555 32.40(6) ?
Mg1 Ca2 Ga4 28_555 . 74_555 96.30(2) ?
Mg1 Ca2 Ga4 28_555 . 30_555 53.131(17) ?
Mg1 Ca2 Ga4 28_555 . 58_555 53.131(17) ?
Mg1 Ca2 Ga5 28_555 . . 148.46(3) ?
Mg1 Ca2 O2 28_555 . 25_555 105.18(10) ?
Mg1 Ca2 O2 28_555 . 53_555 143.11(7) ?
Mg1 Ca2 O2 28_555 . 81_555 143.11(7) ?
Mg1 Ca2 O4 28_555 . 74_555 66.10(6) ?
Mg1 Ca2 O4 28_555 . 30_555 32.40(6) ?
Mg1 Ca2 O4 28_555 . 58_555 85.94(6) ?
Ga4 Ca2 Ga4 74_555 . 30_555 103.137(17) ?
Ga4 Ca2 Ga4 74_555 . 58_555 103.137(17) ?
Ga4 Ca2 Ga5 74_555 . . 115.24(2) ?
Ga4 Ca2 O2 74_555 . 25_555 158.51(10) ?
Ga4 Ca2 O2 74_555 . 53_555 90.02(6) ?
Ga4 Ca2 O2 74_555 . 81_555 90.02(6) ?
Ga4 Ca2 O4 74_555 . 74_555 73.70(6) ?
Ga4 Ca2 O4 74_555 . 30_555 118.61(6) ?
Ga4 Ca2 O4 74_555 . 58_555 30.82(6) ?
Ga4 Ca2 Ga4 30_555 . 58_555 103.137(17) ?
Ga4 Ca2 Ga5 30_555 . . 115.24(2) ?
Ga4 Ca2 O2 30_555 . 25_555 90.02(6) ?
Ga4 Ca2 O2 30_555 . 53_555 158.51(10) ?
Ga4 Ca2 O2 30_555 . 81_555 90.02(6) ?
Ga4 Ca2 O4 30_555 . 74_555 30.82(6) ?
Ga4 Ca2 O4 30_555 . 30_555 73.70(6) ?
Ga4 Ca2 O4 30_555 . 58_555 118.61(6) ?
Ga4 Ca2 Ga5 58_555 . . 115.24(2) ?
Ga4 Ca2 O2 58_555 . 25_555 90.02(6) ?
Ga4 Ca2 O2 58_555 . 53_555 90.02(6) ?
Ga4 Ca2 O2 58_555 . 81_555 158.51(10) ?
Ga4 Ca2 O4 58_555 . 74_555 118.61(6) ?
Ga4 Ca2 O4 58_555 . 30_555 30.82(6) ?
Ga4 Ca2 O4 58_555 . 58_555 73.70(6) ?
Ga5 Ca2 O2 . . 25_555 43.27(9) ?
Ga5 Ca2 O2 . . 53_555 43.27(9) ?
Ga5 Ca2 O2 . . 81_555 43.27(9) ?
Ga5 Ca2 O4 . . 74_555 121.09(6) ?
Ga5 Ca2 O4 . . 30_555 121.09(6) ?
Ga5 Ca2 O4 . . 58_555 121.09(6) ?
O2 Ca2 O2 25_555 . 53_555 72.83(11) ?
O2 Ca2 O2 25_555 . 81_555 72.83(11) ?
O2 Ca2 O4 25_555 . 74_555 114.95(7) ?
O2 Ca2 O4 25_555 . 30_555 81.16(11) ?
O2 Ca2 O4 25_555 . 58_555 149.31(7) ?
O2 Ca2 O2 53_555 . 81_555 72.83(11) ?
O2 Ca2 O4 53_555 . 74_555 149.31(7) ?
O2 Ca2 O4 53_555 . 30_555 114.95(7) ?
O2 Ca2 O4 53_555 . 58_555 81.16(11) ?
O2 Ca2 O4 81_555 . 74_555 81.16(11) ?
O2 Ca2 O4 81_555 . 30_555 149.31(7) ?
O2 Ca2 O4 81_555 . 58_555 114.95(7) ?
O4 Ca2 O4 74_555 . 30_555 95.74(9) ?
O4 Ca2 O4 74_555 . 58_555 95.74(9) ?
O4 Ca2 O4 30_555 . 58_555 95.74(9) ?
Ca2 Ga1 Ca2 74_555 . 51_555 115.75(3) ?
Ca2 Ga1 Ca2 74_555 . 28_555 115.75(3) ?
Ca2 Ga1 Ga1 74_555 . 74_555 113.19(3) ?
Ca2 Ga1 Ga1 74_555 . 51_555 63.06(2) ?
Ca2 Ga1 Ga1 74_555 . 28_555 63.06(2) ?
Ca2 Ga1 Mg1 74_555 . . 0 ?
Ca2 Ga1 Mg1 74_555 . 74_555 113.19(3) ?
Ca2 Ga1 Mg1 74_555 . 51_555 63.06(2) ?
Ca2 Ga1 Mg1 74_555 . 28_555 63.06(2) ?
Ca2 Ga1 Ga2 74_555 . . 102.07(14) ?
Ca2 Ga1 Mg2 74_555 . . 102.07(14) ?
Ca2 Ga1 Ga4 74_555 . . 61.866(19) ?
Ca2 Ga1 Ga4 74_555 . 5_555 61.866(19) ?
Ca2 Ga1 Ga4 74_555 . 9_555 172.31(3) ?
Ca2 Ga1 Ca2 51_555 . 28_555 115.75(3) ?
Ca2 Ga1 Ga1 51_555 . 74_555 63.06(2) ?
Ca2 Ga1 Ga1 51_555 . 51_555 113.19(3) ?
Ca2 Ga1 Ga1 51_555 . 28_555 63.06(2) ?
Ca2 Ga1 Mg1 51_555 . . 0 ?
Ca2 Ga1 Mg1 51_555 . 74_555 63.06(2) ?
Ca2 Ga1 Mg1 51_555 . 51_555 113.19(3) ?
Ca2 Ga1 Mg1 51_555 . 28_555 63.06(2) ?
Ca2 Ga1 Ga2 51_555 . . 102.07(14) ?
Ca2 Ga1 Mg2 51_555 . . 102.07(14) ?
Ca2 Ga1 Ga4 51_555 . . 61.866(19) ?
Ca2 Ga1 Ga4 51_555 . 5_555 172.31(3) ?
Ca2 Ga1 Ga4 51_555 . 9_555 61.866(19) ?
Ca2 Ga1 Ga1 28_555 . 74_555 63.06(2) ?
Ca2 Ga1 Ga1 28_555 . 51_555 63.06(2) ?
Ca2 Ga1 Ga1 28_555 . 28_555 113.19(3) ?
Ca2 Ga1 Mg1 28_555 . . 0 ?
Ca2 Ga1 Mg1 28_555 . 74_555 63.06(2) ?
Ca2 Ga1 Mg1 28_555 . 51_555 63.06(2) ?
Ca2 Ga1 Mg1 28_555 . 28_555 113.19(3) ?
Ca2 Ga1 Ga2 28_555 . . 102.07(14) ?
Ca2 Ga1 Mg2 28_555 . . 102.07(14) ?
Ca2 Ga1 Ga4 28_555 . . 172.31(3) ?
Ca2 Ga1 Ga4 28_555 . 5_555 61.866(19) ?
Ca2 Ga1 Ga4 28_555 . 9_555 61.866(19) ?
Ga1 Ga1 Ga1 74_555 . 51_555 60.00(3) ?
Ga1 Ga1 Ga1 74_555 . 28_555 60.00(3) ?
Ga1 Ga1 Mg1 74_555 . . 0 ?
Ga1 Ga1 Mg1 74_555 . 74_555 0 ?
Ga1 Ga1 Mg1 74_555 . 51_555 60.00(3) ?
Ga1 Ga1 Mg1 74_555 . 28_555 60.00(3) ?
Ga1 Ga1 Ga2 74_555 . . 144.74(14) ?
Ga1 Ga1 Mg2 74_555 . . 144.74(14) ?
Ga1 Ga1 Ga4 74_555 . . 110.50(3) ?
Ga1 Ga1 Ga4 74_555 . 5_555 110.50(3) ?
Ga1 Ga1 Ga4 74_555 . 9_555 59.12(2) ?
Ga1 Ga1 Ga1 51_555 . 28_555 60.00(3) ?
Ga1 Ga1 Mg1 51_555 . . 0 ?
Ga1 Ga1 Mg1 51_555 . 74_555 60.00(3) ?
Ga1 Ga1 Mg1 51_555 . 51_555 0 ?
Ga1 Ga1 Mg1 51_555 . 28_555 60.00(3) ?
Ga1 Ga1 Ga2 51_555 . . 144.74(14) ?
Ga1 Ga1 Mg2 51_555 . . 144.74(14) ?
Ga1 Ga1 Ga4 51_555 . . 110.50(3) ?
Ga1 Ga1 Ga4 51_555 . 5_555 59.12(2) ?
Ga1 Ga1 Ga4 51_555 . 9_555 110.50(3) ?
Ga1 Ga1 Mg1 28_555 . . 0 ?
Ga1 Ga1 Mg1 28_555 . 74_555 60.00(3) ?
Ga1 Ga1 Mg1 28_555 . 51_555 60.00(3) ?
Ga1 Ga1 Mg1 28_555 . 28_555 0 ?
Ga1 Ga1 Ga2 28_555 . . 144.74(14) ?
Ga1 Ga1 Mg2 28_555 . . 144.74(14) ?
Ga1 Ga1 Ga4 28_555 . . 59.12(2) ?
Ga1 Ga1 Ga4 28_555 . 5_555 110.50(3) ?
Ga1 Ga1 Ga4 28_555 . 9_555 110.50(3) ?
Mg1 Ga1 Mg1 . . 74_555 0 ?
Mg1 Ga1 Mg1 . . 51_555 0 ?
Mg1 Ga1 Mg1 . . 28_555 0 ?
Mg1 Ga1 Ga2 . . . 0 ?
Mg1 Ga1 Mg2 . . . 0 ?
Mg1 Ga1 Ga4 . . . 0 ?
Mg1 Ga1 Ga4 . . 5_555 0 ?
Mg1 Ga1 Ga4 . . 9_555 0 ?
Mg1 Ga1 Mg1 74_555 . 51_555 60.00(3) ?
Mg1 Ga1 Mg1 74_555 . 28_555 60.00(3) ?
Mg1 Ga1 Ga2 74_555 . . 144.74(14) ?
Mg1 Ga1 Mg2 74_555 . . 144.74(14) ?
Mg1 Ga1 Ga4 74_555 . . 110.50(3) ?
Mg1 Ga1 Ga4 74_555 . 5_555 110.50(3) ?
Mg1 Ga1 Ga4 74_555 . 9_555 59.12(2) ?
Mg1 Ga1 Mg1 51_555 . 28_555 60.00(3) ?
Mg1 Ga1 Ga2 51_555 . . 144.74(14) ?
Mg1 Ga1 Mg2 51_555 . . 144.74(14) ?
Mg1 Ga1 Ga4 51_555 . . 110.50(3) ?
Mg1 Ga1 Ga4 51_555 . 5_555 59.12(2) ?
Mg1 Ga1 Ga4 51_555 . 9_555 110.50(3) ?
Mg1 Ga1 Ga2 28_555 . . 144.74(14) ?
Mg1 Ga1 Mg2 28_555 . . 144.74(14) ?
Mg1 Ga1 Ga4 28_555 . . 59.12(2) ?
Mg1 Ga1 Ga4 28_555 . 5_555 110.50(3) ?
Mg1 Ga1 Ga4 28_555 . 9_555 110.50(3) ?
Ga2 Ga1 Mg2 . . . 0 ?
Ga2 Ga1 Ga4 . . . 85.62(13) ?
Ga2 Ga1 Ga4 . . 5_555 85.62(13) ?
Ga2 Ga1 Ga4 . . 9_555 85.62(13) ?
Mg2 Ga1 Ga4 . . . 85.62(13) ?
Mg2 Ga1 Ga4 . . 5_555 85.62(13) ?
Mg2 Ga1 Ga4 . . 9_555 85.62(13) ?
Ga4 Ga1 Ga4 . . 5_555 119.42(3) ?
Ga4 Ga1 Ga4 . . 9_555 119.42(3) ?
Ga4 Ga1 Ga4 5_555 . 9_555 119.42(3) ?
Ca2 Mg1 Ca2 74_555 . 51_555 115.75(3) ?
Ca2 Mg1 Ca2 74_555 . 28_555 115.75(3) ?
Ca2 Mg1 Ga1 74_555 . . 0 ?
Ca2 Mg1 Ga1 74_555 . 74_555 113.19(3) ?
Ca2 Mg1 Ga1 74_555 . 51_555 63.06(2) ?
Ca2 Mg1 Ga1 74_555 . 28_555 63.06(2) ?
Ca2 Mg1 Mg1 74_555 . 74_555 113.19(3) ?
Ca2 Mg1 Mg1 74_555 . 51_555 63.06(2) ?
Ca2 Mg1 Mg1 74_555 . 28_555 63.06(2) ?
Ca2 Mg1 Ga2 74_555 . . 102.07(14) ?
Ca2 Mg1 Mg2 74_555 . . 102.07(14) ?
Ca2 Mg1 Ga4 74_555 . . 61.866(19) ?
Ca2 Mg1 Ga4 74_555 . 5_555 61.866(19) ?
Ca2 Mg1 Ga4 74_555 . 9_555 172.31(3) ?
Ca2 Mg1 O1 74_555 . . 77.93(3) ?
Ca2 Mg1 O4 74_555 . . 38.65(8) ?
Ca2 Mg1 O4 74_555 . 5_555 147.40(8) ?
Ca2 Mg1 O4 74_555 . 9_555 96.53(8) ?
Ca2 Mg1 Ca2 51_555 . 28_555 115.75(3) ?
Ca2 Mg1 Ga1 51_555 . . 0 ?
Ca2 Mg1 Ga1 51_555 . 74_555 63.06(2) ?
Ca2 Mg1 Ga1 51_555 . 51_555 113.19(3) ?
Ca2 Mg1 Ga1 51_555 . 28_555 63.06(2) ?
Ca2 Mg1 Mg1 51_555 . 74_555 63.06(2) ?
Ca2 Mg1 Mg1 51_555 . 51_555 113.19(3) ?
Ca2 Mg1 Mg1 51_555 . 28_555 63.06(2) ?
Ca2 Mg1 Ga2 51_555 . . 102.07(14) ?
Ca2 Mg1 Mg2 51_555 . . 102.07(14) ?
Ca2 Mg1 Ga4 51_555 . . 61.866(19) ?
Ca2 Mg1 Ga4 51_555 . 5_555 172.31(3) ?
Ca2 Mg1 Ga4 51_555 . 9_555 61.866(19) ?
Ca2 Mg1 O1 51_555 . . 77.93(3) ?
Ca2 Mg1 O4 51_555 . . 147.40(8) ?
Ca2 Mg1 O4 51_555 . 5_555 96.53(8) ?
Ca2 Mg1 O4 51_555 . 9_555 38.65(8) ?
Ca2 Mg1 Ga1 28_555 . . 0 ?
Ca2 Mg1 Ga1 28_555 . 74_555 63.06(2) ?
Ca2 Mg1 Ga1 28_555 . 51_555 63.06(2) ?
Ca2 Mg1 Ga1 28_555 . 28_555 113.19(3) ?
Ca2 Mg1 Mg1 28_555 . 74_555 63.06(2) ?
Ca2 Mg1 Mg1 28_555 . 51_555 63.06(2) ?
Ca2 Mg1 Mg1 28_555 . 28_555 113.19(3) ?
Ca2 Mg1 Ga2 28_555 . . 102.07(14) ?
Ca2 Mg1 Mg2 28_555 . . 102.07(14) ?
Ca2 Mg1 Ga4 28_555 . . 172.31(3) ?
Ca2 Mg1 Ga4 28_555 . 5_555 61.866(19) ?
Ca2 Mg1 Ga4 28_555 . 9_555 61.866(19) ?
Ca2 Mg1 O1 28_555 . . 77.93(3) ?
Ca2 Mg1 O4 28_555 . . 96.53(8) ?
Ca2 Mg1 O4 28_555 . 5_555 38.65(8) ?
Ca2 Mg1 O4 28_555 . 9_555 147.40(8) ?
Ga1 Mg1 Ga1 . . 74_555 0 ?
Ga1 Mg1 Ga1 . . 51_555 0 ?
Ga1 Mg1 Ga1 . . 28_555 0 ?
Ga1 Mg1 Mg1 . . 74_555 0 ?
Ga1 Mg1 Mg1 . . 51_555 0 ?
Ga1 Mg1 Mg1 . . 28_555 0 ?
Ga1 Mg1 Ga2 . . . 0 ?
Ga1 Mg1 Mg2 . . . 0 ?
Ga1 Mg1 Ga4 . . . 0 ?
Ga1 Mg1 Ga4 . . 5_555 0 ?
Ga1 Mg1 Ga4 . . 9_555 0 ?
Ga1 Mg1 O1 . . . 0 ?
Ga1 Mg1 O4 . . . 0 ?
Ga1 Mg1 O4 . . 5_555 0 ?
Ga1 Mg1 O4 . . 9_555 0 ?
Ga1 Mg1 Ga1 74_555 . 51_555 60.00(3) ?
Ga1 Mg1 Ga1 74_555 . 28_555 60.00(3) ?
Ga1 Mg1 Mg1 74_555 . 74_555 0 ?
Ga1 Mg1 Mg1 74_555 . 51_555 60.00(3) ?
Ga1 Mg1 Mg1 74_555 . 28_555 60.00(3) ?
Ga1 Mg1 Ga2 74_555 . . 144.74(14) ?
Ga1 Mg1 Mg2 74_555 . . 144.74(14) ?
Ga1 Mg1 Ga4 74_555 . . 110.50(3) ?
Ga1 Mg1 Ga4 74_555 . 5_555 110.50(3) ?
Ga1 Mg1 Ga4 74_555 . 9_555 59.12(2) ?
Ga1 Mg1 O1 74_555 . . 35.26(2) ?
Ga1 Mg1 O4 74_555 . . 136.37(9) ?
Ga1 Mg1 O4 74_555 . 5_555 76.43(8) ?
Ga1 Mg1 O4 74_555 . 9_555 101.28(9) ?
Ga1 Mg1 Ga1 51_555 . 28_555 60.00(3) ?
Ga1 Mg1 Mg1 51_555 . 74_555 60.00(3) ?
Ga1 Mg1 Mg1 51_555 . 51_555 0 ?
Ga1 Mg1 Mg1 51_555 . 28_555 60.00(3) ?
Ga1 Mg1 Ga2 51_555 . . 144.74(14) ?
Ga1 Mg1 Mg2 51_555 . . 144.74(14) ?
Ga1 Mg1 Ga4 51_555 . . 110.50(3) ?
Ga1 Mg1 Ga4 51_555 . 5_555 59.12(2) ?
Ga1 Mg1 Ga4 51_555 . 9_555 110.50(3) ?
Ga1 Mg1 O1 51_555 . . 35.26(2) ?
Ga1 Mg1 O4 51_555 . . 76.43(8) ?
Ga1 Mg1 O4 51_555 . 5_555 101.28(9) ?
Ga1 Mg1 O4 51_555 . 9_555 136.37(9) ?
Ga1 Mg1 Mg1 28_555 . 74_555 60.00(3) ?
Ga1 Mg1 Mg1 28_555 . 51_555 60.00(3) ?
Ga1 Mg1 Mg1 28_555 . 28_555 0 ?
Ga1 Mg1 Ga2 28_555 . . 144.74(14) ?
Ga1 Mg1 Mg2 28_555 . . 144.74(14) ?
Ga1 Mg1 Ga4 28_555 . . 59.12(2) ?
Ga1 Mg1 Ga4 28_555 . 5_555 110.50(3) ?
Ga1 Mg1 Ga4 28_555 . 9_555 110.50(3) ?
Ga1 Mg1 O1 28_555 . . 35.26(2) ?
Ga1 Mg1 O4 28_555 . . 101.28(9) ?
Ga1 Mg1 O4 28_555 . 5_555 136.37(9) ?
Ga1 Mg1 O4 28_555 . 9_555 76.43(8) ?
Mg1 Mg1 Mg1 74_555 . 51_555 60.00(3) ?
Mg1 Mg1 Mg1 74_555 . 28_555 60.00(3) ?
Mg1 Mg1 Ga2 74_555 . . 144.74(14) ?
Mg1 Mg1 Mg2 74_555 . . 144.74(14) ?
Mg1 Mg1 Ga4 74_555 . . 110.50(3) ?
Mg1 Mg1 Ga4 74_555 . 5_555 110.50(3) ?
Mg1 Mg1 Ga4 74_555 . 9_555 59.12(2) ?
Mg1 Mg1 O1 74_555 . . 35.26(2) ?
Mg1 Mg1 O4 74_555 . . 136.37(9) ?
Mg1 Mg1 O4 74_555 . 5_555 76.43(8) ?
Mg1 Mg1 O4 74_555 . 9_555 101.28(9) ?
Mg1 Mg1 Mg1 51_555 . 28_555 60.00(3) ?
Mg1 Mg1 Ga2 51_555 . . 144.74(14) ?
Mg1 Mg1 Mg2 51_555 . . 144.74(14) ?
Mg1 Mg1 Ga4 51_555 . . 110.50(3) ?
Mg1 Mg1 Ga4 51_555 . 5_555 59.12(2) ?
Mg1 Mg1 Ga4 51_555 . 9_555 110.50(3) ?
Mg1 Mg1 O1 51_555 . . 35.26(2) ?
Mg1 Mg1 O4 51_555 . . 76.43(8) ?
Mg1 Mg1 O4 51_555 . 5_555 101.28(9) ?
Mg1 Mg1 O4 51_555 . 9_555 136.37(9) ?
Mg1 Mg1 Ga2 28_555 . . 144.74(14) ?
Mg1 Mg1 Mg2 28_555 . . 144.74(14) ?
Mg1 Mg1 Ga4 28_555 . . 59.12(2) ?
Mg1 Mg1 Ga4 28_555 . 5_555 110.50(3) ?
Mg1 Mg1 Ga4 28_555 . 9_555 110.50(3) ?
Mg1 Mg1 O1 28_555 . . 35.26(2) ?
Mg1 Mg1 O4 28_555 . . 101.28(9) ?
Mg1 Mg1 O4 28_555 . 5_555 136.37(9) ?
Mg1 Mg1 O4 28_555 . 9_555 76.43(8) ?
Ga2 Mg1 Mg2 . . . 0 ?
Ga2 Mg1 Ga4 . . . 85.62(13) ?
Ga2 Mg1 Ga4 . . 5_555 85.62(13) ?
Ga2 Mg1 Ga4 . . 9_555 85.62(13) ?
Ga2 Mg1 O1 . . . 180 ?
Ga2 Mg1 O4 . . . 73.77(16) ?
Ga2 Mg1 O4 . . 5_555 73.77(16) ?
Ga2 Mg1 O4 . . 9_555 73.77(16) ?
Mg2 Mg1 Ga4 . . . 85.62(13) ?
Mg2 Mg1 Ga4 . . 5_555 85.62(13) ?
Mg2 Mg1 Ga4 . . 9_555 85.62(13) ?
Mg2 Mg1 O1 . . . 180 ?
Mg2 Mg1 O4 . . . 73.77(16) ?
Mg2 Mg1 O4 . . 5_555 73.77(16) ?
Mg2 Mg1 O4 . . 9_555 73.77(16) ?
Ga4 Mg1 Ga4 . . 5_555 119.42(3) ?
Ga4 Mg1 Ga4 . . 9_555 119.42(3) ?
Ga4 Mg1 O1 . . . 94.38(3) ?
Ga4 Mg1 O4 . . . 85.54(8) ?
Ga4 Mg1 O4 . . 5_555 146.56(9) ?
Ga4 Mg1 O4 . . 9_555 34.84(7) ?
Ga4 Mg1 Ga4 5_555 . 9_555 119.42(3) ?
Ga4 Mg1 O1 5_555 . . 94.38(3) ?
Ga4 Mg1 O4 5_555 . . 34.84(7) ?
Ga4 Mg1 O4 5_555 . 5_555 85.54(8) ?
Ga4 Mg1 O4 5_555 . 9_555 146.56(9) ?
Ga4 Mg1 O1 9_555 . . 94.38(3) ?
Ga4 Mg1 O4 9_555 . . 146.56(9) ?
Ga4 Mg1 O4 9_555 . 5_555 34.84(7) ?
Ga4 Mg1 O4 9_555 . 9_555 85.54(8) ?
O1 Mg1 O4 . . . 106.23(9) ?
O1 Mg1 O4 . . 5_555 106.23(9) ?
O1 Mg1 O4 . . 9_555 106.23(9) ?
O4 Mg1 O4 . . 5_555 112.51(11) ?
O4 Mg1 O4 . . 9_555 112.51(11) ?
O4 Mg1 O4 5_555 . 9_555 112.51(11) ?
Ca1 Ga2 Ca1 . . 5_555 87.72(5) ?
Ca1 Ga2 Ca1 . . 9_555 87.72(5) ?
Ca1 Ga2 Ga1 . . . 126.86(15) ?
Ca1 Ga2 Mg1 . . . 126.86(15) ?
Ca1 Ga2 Mg2 . . . 0 ?
Ca1 Ga2 Ga4 . . . 153.43(6) ?
Ca1 Ga2 Ga4 . . 5_555 73.35(4) ?
Ca1 Ga2 Ga4 . . 9_555 73.35(4) ?
Ca1 Ga2 Ca1 5_555 . 9_555 87.72(5) ?
Ca1 Ga2 Ga1 5_555 . . 126.86(15) ?
Ca1 Ga2 Mg1 5_555 . . 126.86(15) ?
Ca1 Ga2 Mg2 5_555 . . 0 ?
Ca1 Ga2 Ga4 5_555 . . 73.35(4) ?
Ca1 Ga2 Ga4 5_555 . 5_555 153.43(6) ?
Ca1 Ga2 Ga4 5_555 . 9_555 73.35(4) ?
Ca1 Ga2 Ga1 9_555 . . 126.86(15) ?
Ca1 Ga2 Mg1 9_555 . . 126.86(15) ?
Ca1 Ga2 Mg2 9_555 . . 0 ?
Ca1 Ga2 Ga4 9_555 . . 73.35(4) ?
Ca1 Ga2 Ga4 9_555 . 5_555 73.35(4) ?
Ca1 Ga2 Ga4 9_555 . 9_555 153.43(6) ?
Ga1 Ga2 Mg1 . . . 0 ?
Ga1 Ga2 Mg2 . . . 0 ?
Ga1 Ga2 Ga4 . . . 79.71(13) ?
Ga1 Ga2 Ga4 . . 5_555 79.71(13) ?
Ga1 Ga2 Ga4 . . 9_555 79.71(13) ?
Mg1 Ga2 Mg2 . . . 0 ?
Mg1 Ga2 Ga4 . . . 79.71(13) ?
Mg1 Ga2 Ga4 . . 5_555 79.71(13) ?
Mg1 Ga2 Ga4 . . 9_555 79.71(13) ?
Mg2 Ga2 Ga4 . . . 0 ?
Mg2 Ga2 Ga4 . . 5_555 0 ?
Mg2 Ga2 Ga4 . . 9_555 0 ?
Ga4 Ga2 Ga4 . . 5_555 116.88(5) ?
Ga4 Ga2 Ga4 . . 9_555 116.88(5) ?
Ga4 Ga2 Ga4 5_555 . 9_555 116.88(5) ?
Ca1 Mg2 Ca1 . . 5_555 87.72(5) ?
Ca1 Mg2 Ca1 . . 9_555 87.72(5) ?
Ca1 Mg2 Ga1 . . . 126.86(15) ?
Ca1 Mg2 Mg1 . . . 126.86(15) ?
Ca1 Mg2 Ga2 . . . 0 ?
Ca1 Mg2 Ga4 . . . 153.43(6) ?
Ca1 Mg2 Ga4 . . 5_555 73.35(4) ?
Ca1 Mg2 Ga4 . . 9_555 73.35(4) ?
Ca1 Mg2 O3 . . . 53.14(13) ?
Ca1 Mg2 O4 . . . 97.02(10) ?
Ca1 Mg2 O4 . . 5_555 50.64(8) ?
Ca1 Mg2 O4 . . 9_555 137.58(10) ?
Ca1 Mg2 Ca1 5_555 . 9_555 87.72(5) ?
Ca1 Mg2 Ga1 5_555 . . 126.86(15) ?
Ca1 Mg2 Mg1 5_555 . . 126.86(15) ?
Ca1 Mg2 Ga2 5_555 . . 0 ?
Ca1 Mg2 Ga4 5_555 . . 73.35(4) ?
Ca1 Mg2 Ga4 5_555 . 5_555 153.43(6) ?
Ca1 Mg2 Ga4 5_555 . 9_555 73.35(4) ?
Ca1 Mg2 O3 5_555 . . 53.14(13) ?
Ca1 Mg2 O4 5_555 . . 137.58(10) ?
Ca1 Mg2 O4 5_555 . 5_555 97.02(10) ?
Ca1 Mg2 O4 5_555 . 9_555 50.64(8) ?
Ca1 Mg2 Ga1 9_555 . . 126.86(15) ?
Ca1 Mg2 Mg1 9_555 . . 126.86(15) ?
Ca1 Mg2 Ga2 9_555 . . 0 ?
Ca1 Mg2 Ga4 9_555 . . 73.35(4) ?
Ca1 Mg2 Ga4 9_555 . 5_555 73.35(4) ?
Ca1 Mg2 Ga4 9_555 . 9_555 153.43(6) ?
Ca1 Mg2 O3 9_555 . . 53.14(13) ?
Ca1 Mg2 O4 9_555 . . 50.64(8) ?
Ca1 Mg2 O4 9_555 . 5_555 137.58(10) ?
Ca1 Mg2 O4 9_555 . 9_555 97.02(10) ?
Ga1 Mg2 Mg1 . . . 0 ?
Ga1 Mg2 Ga2 . . . 0 ?
Ga1 Mg2 Ga4 . . . 79.71(13) ?
Ga1 Mg2 Ga4 . . 5_555 79.71(13) ?
Ga1 Mg2 Ga4 . . 9_555 79.71(13) ?
Ga1 Mg2 O3 . . . 180 ?
Ga1 Mg2 O4 . . . 82.78(16) ?
Ga1 Mg2 O4 . . 5_555 82.78(16) ?
Ga1 Mg2 O4 . . 9_555 82.78(16) ?
Mg1 Mg2 Ga2 . . . 0 ?
Mg1 Mg2 Ga4 . . . 79.71(13) ?
Mg1 Mg2 Ga4 . . 5_555 79.71(13) ?
Mg1 Mg2 Ga4 . . 9_555 79.71(13) ?
Mg1 Mg2 O3 . . . 180 ?
Mg1 Mg2 O4 . . . 82.78(16) ?
Mg1 Mg2 O4 . . 5_555 82.78(16) ?
Mg1 Mg2 O4 . . 9_555 82.78(16) ?
Ga2 Mg2 Ga4 . . . 0 ?
Ga2 Mg2 Ga4 . . 5_555 0 ?
Ga2 Mg2 Ga4 . . 9_555 0 ?
Ga2 Mg2 O3 . . . 0 ?
Ga2 Mg2 O4 . . . 0 ?
Ga2 Mg2 O4 . . 5_555 0 ?
Ga2 Mg2 O4 . . 9_555 0 ?
Ga4 Mg2 Ga4 . . 5_555 116.88(5) ?
Ga4 Mg2 Ga4 . . 9_555 116.88(5) ?
Ga4 Mg2 O3 . . . 100.29(14) ?
Ga4 Mg2 O4 . . . 85.41(9) ?
Ga4 Mg2 O4 . . 5_555 148.23(11) ?
Ga4 Mg2 O4 . . 9_555 33.12(8) ?
Ga4 Mg2 Ga4 5_555 . 9_555 116.88(5) ?
Ga4 Mg2 O3 5_555 . . 100.29(14) ?
Ga4 Mg2 O4 5_555 . . 33.12(8) ?
Ga4 Mg2 O4 5_555 . 5_555 85.41(9) ?
Ga4 Mg2 O4 5_555 . 9_555 148.23(11) ?
Ga4 Mg2 O3 9_555 . . 100.29(14) ?
Ga4 Mg2 O4 9_555 . . 148.23(11) ?
Ga4 Mg2 O4 9_555 . 5_555 33.12(8) ?
Ga4 Mg2 O4 9_555 . 9_555 85.41(9) ?
O3 Mg2 O4 . . . 97.22(16) ?
O3 Mg2 O4 . . 5_555 97.22(16) ?
O3 Mg2 O4 . . 9_555 97.22(16) ?
O4 Mg2 O4 . . 5_555 118.44(14) ?
O4 Mg2 O4 . . 9_555 118.44(14) ?
O4 Mg2 O4 5_555 . 9_555 118.44(14) ?
Ca1 Ga3 Ca1 . . 2_555 180 ?
Ca1 Ga3 Ca1 . . 5_555 90 ?
Ca1 Ga3 Ca1 . . 6_555 90 ?
Ca1 Ga3 Ca1 . . 9_555 90 ?
Ca1 Ga3 Ca1 . . 10_555 90 ?
Ca1 Ga3 O3 . . . 54.74(14) ?
Ca1 Ga3 O3 . . 2_555 125.26(14) ?
Ca1 Ga3 O3 . . 3_555 125.26(14) ?
Ca1 Ga3 O3 . . 4_555 54.74(14) ?
Ca1 Ga3 O3 . . 13_555 54.74(14) ?
Ca1 Ga3 O3 . . 14_555 125.26(14) ?
Ca1 Ga3 O3 . . 15_555 54.74(14) ?
Ca1 Ga3 O3 . . 16_555 125.26(14) ?
Ca1 Ga3 Ca1 2_555 . 5_555 90 ?
Ca1 Ga3 Ca1 2_555 . 6_555 90 ?
Ca1 Ga3 Ca1 2_555 . 9_555 90 ?
Ca1 Ga3 Ca1 2_555 . 10_555 90 ?
Ca1 Ga3 O3 2_555 . . 125.26(14) ?
Ca1 Ga3 O3 2_555 . 2_555 54.74(14) ?
Ca1 Ga3 O3 2_555 . 3_555 54.74(14) ?
Ca1 Ga3 O3 2_555 . 4_555 125.26(14) ?
Ca1 Ga3 O3 2_555 . 13_555 125.26(14) ?
Ca1 Ga3 O3 2_555 . 14_555 54.74(14) ?
Ca1 Ga3 O3 2_555 . 15_555 125.26(14) ?
Ca1 Ga3 O3 2_555 . 16_555 54.74(14) ?
Ca1 Ga3 Ca1 5_555 . 6_555 180 ?
Ca1 Ga3 Ca1 5_555 . 9_555 90 ?
Ca1 Ga3 Ca1 5_555 . 10_555 90 ?
Ca1 Ga3 O3 5_555 . . 54.74(14) ?
Ca1 Ga3 O3 5_555 . 2_555 125.26(14) ?
Ca1 Ga3 O3 5_555 . 3_555 54.74(14) ?
Ca1 Ga3 O3 5_555 . 4_555 125.26(14) ?
Ca1 Ga3 O3 5_555 . 13_555 54.74(14) ?
Ca1 Ga3 O3 5_555 . 14_555 125.26(14) ?
Ca1 Ga3 O3 5_555 . 15_555 125.26(14) ?
Ca1 Ga3 O3 5_555 . 16_555 54.74(14) ?
Ca1 Ga3 Ca1 6_555 . 9_555 90 ?
Ca1 Ga3 Ca1 6_555 . 10_555 90 ?
Ca1 Ga3 O3 6_555 . . 125.26(14) ?
Ca1 Ga3 O3 6_555 . 2_555 54.74(14) ?
Ca1 Ga3 O3 6_555 . 3_555 125.26(14) ?
Ca1 Ga3 O3 6_555 . 4_555 54.74(14) ?
Ca1 Ga3 O3 6_555 . 13_555 125.26(14) ?
Ca1 Ga3 O3 6_555 . 14_555 54.74(14) ?
Ca1 Ga3 O3 6_555 . 15_555 54.74(14) ?
Ca1 Ga3 O3 6_555 . 16_555 125.26(14) ?
Ca1 Ga3 Ca1 9_555 . 10_555 180 ?
Ca1 Ga3 O3 9_555 . . 54.74(14) ?
Ca1 Ga3 O3 9_555 . 2_555 54.74(14) ?
Ca1 Ga3 O3 9_555 . 3_555 125.26(14) ?
Ca1 Ga3 O3 9_555 . 4_555 125.26(14) ?
Ca1 Ga3 O3 9_555 . 13_555 125.26(14) ?
Ca1 Ga3 O3 9_555 . 14_555 125.26(14) ?
Ca1 Ga3 O3 9_555 . 15_555 54.74(14) ?
Ca1 Ga3 O3 9_555 . 16_555 54.74(14) ?
Ca1 Ga3 O3 10_555 . . 125.26(14) ?
Ca1 Ga3 O3 10_555 . 2_555 125.26(14) ?
Ca1 Ga3 O3 10_555 . 3_555 54.74(14) ?
Ca1 Ga3 O3 10_555 . 4_555 54.74(14) ?
Ca1 Ga3 O3 10_555 . 13_555 54.74(14) ?
Ca1 Ga3 O3 10_555 . 14_555 54.74(14) ?
Ca1 Ga3 O3 10_555 . 15_555 125.26(14) ?
Ca1 Ga3 O3 10_555 . 16_555 125.26(14) ?
O3 Ga3 O3 . . 2_555 109.47(19) ?
O3 Ga3 O3 . . 3_555 109.47(19) ?
O3 Ga3 O3 . . 4_555 109.47(19) ?
O3 Ga3 O3 . . 13_555 70.53(19) ?
O3 Ga3 O3 . . 14_555 180 ?
O3 Ga3 O3 . . 15_555 70.53(19) ?
O3 Ga3 O3 . . 16_555 70.53(19) ?
O3 Ga3 O3 2_555 . 3_555 109.47(19) ?
O3 Ga3 O3 2_555 . 4_555 109.47(19) ?
O3 Ga3 O3 2_555 . 13_555 180 ?
O3 Ga3 O3 2_555 . 14_555 70.53(19) ?
O3 Ga3 O3 2_555 . 15_555 70.53(19) ?
O3 Ga3 O3 2_555 . 16_555 70.53(19) ?
O3 Ga3 O3 3_555 . 4_555 109.47(19) ?
O3 Ga3 O3 3_555 . 13_555 70.53(19) ?
O3 Ga3 O3 3_555 . 14_555 70.53(19) ?
O3 Ga3 O3 3_555 . 15_555 180 ?
O3 Ga3 O3 3_555 . 16_555 70.53(19) ?
O3 Ga3 O3 4_555 . 13_555 70.53(19) ?
O3 Ga3 O3 4_555 . 14_555 70.53(19) ?
O3 Ga3 O3 4_555 . 15_555 70.53(19) ?
O3 Ga3 O3 4_555 . 16_555 180 ?
O3 Ga3 O3 13_555 . 14_555 109.47(19) ?
O3 Ga3 O3 13_555 . 15_555 109.47(19) ?
O3 Ga3 O3 13_555 . 16_555 109.47(19) ?
O3 Ga3 O3 14_555 . 15_555 109.47(19) ?
O3 Ga3 O3 14_555 . 16_555 109.47(19) ?
O3 Ga3 O3 15_555 . 16_555 109.47(19) ?
Ca2 Ga4 Ca2 74_555 . 51_555 121.006(15) ?
Ca2 Ga4 Ca2 74_555 . 61_455 180 ?
Ca2 Ga4 Ca2 74_555 . 87_455 58.994(15) ?
Ca2 Ga4 Ga1 74_555 . . 65.003(19) ?
Ca2 Ga4 Ga1 74_555 . 28_555 65.003(19) ?
Ca2 Ga4 Ga1 74_555 . 38_555 114.997(19) ?
Ca2 Ga4 Ga1 74_555 . 16_555 114.997(19) ?
Ca2 Ga4 Mg1 74_555 . . 65.003(19) ?
Ca2 Ga4 Mg1 74_555 . 28_555 65.003(19) ?
Ca2 Ga4 Mg1 74_555 . 38_555 114.997(19) ?
Ca2 Ga4 Mg1 74_555 . 16_555 114.997(19) ?
Ca2 Ga4 Ga2 74_555 . . 69.83(3) ?
Ca2 Ga4 Ga2 74_555 . 28_555 69.83(3) ?
Ca2 Ga4 Ga2 74_555 . 38_555 110.17(3) ?
Ca2 Ga4 Ga2 74_555 . 16_555 110.17(3) ?
Ca2 Ga4 Mg2 74_555 . . 69.83(3) ?
Ca2 Ga4 Mg2 74_555 . 28_555 69.83(3) ?
Ca2 Ga4 Mg2 74_555 . 38_555 110.17(3) ?
Ca2 Ga4 Mg2 74_555 . 16_555 110.17(3) ?
Ca2 Ga4 O4 74_555 . 9_555 102.58(8) ?
Ca2 Ga4 O4 74_555 . 35_555 39.82(10) ?
Ca2 Ga4 O4 74_555 . 38_555 140.18(10) ?
Ca2 Ga4 O4 74_555 . 16_555 77.42(8) ?
Ca2 Ga4 Ca2 51_555 . 61_455 58.994(15) ?
Ca2 Ga4 Ca2 51_555 . 87_455 180 ?
Ca2 Ga4 Ga1 51_555 . . 65.003(19) ?
Ca2 Ga4 Ga1 51_555 . 28_555 65.003(19) ?
Ca2 Ga4 Ga1 51_555 . 38_555 114.997(19) ?
Ca2 Ga4 Ga1 51_555 . 16_555 114.997(19) ?
Ca2 Ga4 Mg1 51_555 . . 65.003(19) ?
Ca2 Ga4 Mg1 51_555 . 28_555 65.003(19) ?
Ca2 Ga4 Mg1 51_555 . 38_555 114.997(19) ?
Ca2 Ga4 Mg1 51_555 . 16_555 114.997(19) ?
Ca2 Ga4 Ga2 51_555 . . 69.83(3) ?
Ca2 Ga4 Ga2 51_555 . 28_555 69.83(3) ?
Ca2 Ga4 Ga2 51_555 . 38_555 110.17(3) ?
Ca2 Ga4 Ga2 51_555 . 16_555 110.17(3) ?
Ca2 Ga4 Mg2 51_555 . . 69.83(3) ?
Ca2 Ga4 Mg2 51_555 . 28_555 69.83(3) ?
Ca2 Ga4 Mg2 51_555 . 38_555 110.17(3) ?
Ca2 Ga4 Mg2 51_555 . 16_555 110.17(3) ?
Ca2 Ga4 O4 51_555 . 9_555 39.82(10) ?
Ca2 Ga4 O4 51_555 . 35_555 102.58(8) ?
Ca2 Ga4 O4 51_555 . 38_555 77.42(8) ?
Ca2 Ga4 O4 51_555 . 16_555 140.18(10) ?
Ca2 Ga4 Ca2 61_455 . 87_455 121.006(15) ?
Ca2 Ga4 Ga1 61_455 . . 114.997(19) ?
Ca2 Ga4 Ga1 61_455 . 28_555 114.997(19) ?
Ca2 Ga4 Ga1 61_455 . 38_555 65.003(19) ?
Ca2 Ga4 Ga1 61_455 . 16_555 65.003(19) ?
Ca2 Ga4 Mg1 61_455 . . 114.997(19) ?
Ca2 Ga4 Mg1 61_455 . 28_555 114.997(19) ?
Ca2 Ga4 Mg1 61_455 . 38_555 65.003(19) ?
Ca2 Ga4 Mg1 61_455 . 16_555 65.003(19) ?
Ca2 Ga4 Ga2 61_455 . . 110.17(3) ?
Ca2 Ga4 Ga2 61_455 . 28_555 110.17(3) ?
Ca2 Ga4 Ga2 61_455 . 38_555 69.83(3) ?
Ca2 Ga4 Ga2 61_455 . 16_555 69.83(3) ?
Ca2 Ga4 Mg2 61_455 . . 110.17(3) ?
Ca2 Ga4 Mg2 61_455 . 28_555 110.17(3) ?
Ca2 Ga4 Mg2 61_455 . 38_555 69.83(3) ?
Ca2 Ga4 Mg2 61_455 . 16_555 69.83(3) ?
Ca2 Ga4 O4 61_455 . 9_555 77.42(8) ?
Ca2 Ga4 O4 61_455 . 35_555 140.18(10) ?
Ca2 Ga4 O4 61_455 . 38_555 39.82(10) ?
Ca2 Ga4 O4 61_455 . 16_555 102.58(8) ?
Ca2 Ga4 Ga1 87_455 . . 114.997(19) ?
Ca2 Ga4 Ga1 87_455 . 28_555 114.997(19) ?
Ca2 Ga4 Ga1 87_455 . 38_555 65.003(19) ?
Ca2 Ga4 Ga1 87_455 . 16_555 65.003(19) ?
Ca2 Ga4 Mg1 87_455 . . 114.997(19) ?
Ca2 Ga4 Mg1 87_455 . 28_555 114.997(19) ?
Ca2 Ga4 Mg1 87_455 . 38_555 65.003(19) ?
Ca2 Ga4 Mg1 87_455 . 16_555 65.003(19) ?
Ca2 Ga4 Ga2 87_455 . . 110.17(3) ?
Ca2 Ga4 Ga2 87_455 . 28_555 110.17(3) ?
Ca2 Ga4 Ga2 87_455 . 38_555 69.83(3) ?
Ca2 Ga4 Ga2 87_455 . 16_555 69.83(3) ?
Ca2 Ga4 Mg2 87_455 . . 110.17(3) ?
Ca2 Ga4 Mg2 87_455 . 28_555 110.17(3) ?
Ca2 Ga4 Mg2 87_455 . 38_555 69.83(3) ?
Ca2 Ga4 Mg2 87_455 . 16_555 69.83(3) ?
Ca2 Ga4 O4 87_455 . 9_555 140.18(10) ?
Ca2 Ga4 O4 87_455 . 35_555 77.42(8) ?
Ca2 Ga4 O4 87_455 . 38_555 102.58(8) ?
Ca2 Ga4 O4 87_455 . 16_555 39.82(10) ?
Ga1 Ga4 Ga1 . . 28_555 61.76(2) ?
Ga1 Ga4 Ga1 . . 38_555 180 ?
Ga1 Ga4 Ga1 . . 16_555 118.24(2) ?
Ga1 Ga4 Mg1 . . . 0 ?
Ga1 Ga4 Mg1 . . 28_555 61.76(2) ?
Ga1 Ga4 Mg1 . . 38_555 180 ?
Ga1 Ga4 Mg1 . . 16_555 118.24(2) ?
Ga1 Ga4 Ga2 . . . 14.67(3) ?
Ga1 Ga4 Ga2 . . 28_555 76.43(3) ?
Ga1 Ga4 Ga2 . . 38_555 165.33(3) ?
Ga1 Ga4 Ga2 . . 16_555 103.57(3) ?
Ga1 Ga4 Mg2 . . . 14.67(3) ?
Ga1 Ga4 Mg2 . . 28_555 76.43(3) ?
Ga1 Ga4 Mg2 . . 38_555 165.33(3) ?
Ga1 Ga4 Mg2 . . 16_555 103.57(3) ?
Ga1 Ga4 O4 . . 9_555 37.76(8) ?
Ga1 Ga4 O4 . . 35_555 80.29(8) ?
Ga1 Ga4 O4 . . 38_555 142.24(8) ?
Ga1 Ga4 O4 . . 16_555 99.71(8) ?
Ga1 Ga4 Ga1 28_555 . 38_555 118.24(2) ?
Ga1 Ga4 Ga1 28_555 . 16_555 180 ?
Ga1 Ga4 Mg1 28_555 . . 61.76(2) ?
Ga1 Ga4 Mg1 28_555 . 28_555 0 ?
Ga1 Ga4 Mg1 28_555 . 38_555 118.24(2) ?
Ga1 Ga4 Mg1 28_555 . 16_555 180 ?
Ga1 Ga4 Ga2 28_555 . . 76.43(3) ?
Ga1 Ga4 Ga2 28_555 . 28_555 14.67(3) ?
Ga1 Ga4 Ga2 28_555 . 38_555 103.57(3) ?
Ga1 Ga4 Ga2 28_555 . 16_555 165.33(3) ?
Ga1 Ga4 Mg2 28_555 . . 76.43(3) ?
Ga1 Ga4 Mg2 28_555 . 28_555 14.67(3) ?
Ga1 Ga4 Mg2 28_555 . 38_555 103.57(3) ?
Ga1 Ga4 Mg2 28_555 . 16_555 165.33(3) ?
Ga1 Ga4 O4 28_555 . 9_555 80.29(8) ?
Ga1 Ga4 O4 28_555 . 35_555 37.76(8) ?
Ga1 Ga4 O4 28_555 . 38_555 99.71(8) ?
Ga1 Ga4 O4 28_555 . 16_555 142.24(8) ?
Ga1 Ga4 Ga1 38_555 . 16_555 61.76(2) ?
Ga1 Ga4 Mg1 38_555 . . 180 ?
Ga1 Ga4 Mg1 38_555 . 28_555 118.24(2) ?
Ga1 Ga4 Mg1 38_555 . 38_555 0 ?
Ga1 Ga4 Mg1 38_555 . 16_555 61.76(2) ?
Ga1 Ga4 Ga2 38_555 . . 165.33(3) ?
Ga1 Ga4 Ga2 38_555 . 28_555 103.57(3) ?
Ga1 Ga4 Ga2 38_555 . 38_555 14.67(3) ?
Ga1 Ga4 Ga2 38_555 . 16_555 76.43(3) ?
Ga1 Ga4 Mg2 38_555 . . 165.33(3) ?
Ga1 Ga4 Mg2 38_555 . 28_555 103.57(3) ?
Ga1 Ga4 Mg2 38_555 . 38_555 14.67(3) ?
Ga1 Ga4 Mg2 38_555 . 16_555 76.43(3) ?
Ga1 Ga4 O4 38_555 . 9_555 142.24(8) ?
Ga1 Ga4 O4 38_555 . 35_555 99.71(8) ?
Ga1 Ga4 O4 38_555 . 38_555 37.76(8) ?
Ga1 Ga4 O4 38_555 . 16_555 80.29(8) ?
Ga1 Ga4 Mg1 16_555 . . 118.24(2) ?
Ga1 Ga4 Mg1 16_555 . 28_555 180 ?
Ga1 Ga4 Mg1 16_555 . 38_555 61.76(2) ?
Ga1 Ga4 Mg1 16_555 . 16_555 0 ?
Ga1 Ga4 Ga2 16_555 . . 103.57(3) ?
Ga1 Ga4 Ga2 16_555 . 28_555 165.33(3) ?
Ga1 Ga4 Ga2 16_555 . 38_555 76.43(3) ?
Ga1 Ga4 Ga2 16_555 . 16_555 14.67(3) ?
Ga1 Ga4 Mg2 16_555 . . 103.57(3) ?
Ga1 Ga4 Mg2 16_555 . 28_555 165.33(3) ?
Ga1 Ga4 Mg2 16_555 . 38_555 76.43(3) ?
Ga1 Ga4 Mg2 16_555 . 16_555 14.67(3) ?
Ga1 Ga4 O4 16_555 . 9_555 99.71(8) ?
Ga1 Ga4 O4 16_555 . 35_555 142.24(8) ?
Ga1 Ga4 O4 16_555 . 38_555 80.29(8) ?
Ga1 Ga4 O4 16_555 . 16_555 37.76(8) ?
Mg1 Ga4 Mg1 . . 28_555 61.76(2) ?
Mg1 Ga4 Mg1 . . 38_555 180 ?
Mg1 Ga4 Mg1 . . 16_555 118.24(2) ?
Mg1 Ga4 Ga2 . . . 14.67(3) ?
Mg1 Ga4 Ga2 . . 28_555 76.43(3) ?
Mg1 Ga4 Ga2 . . 38_555 165.33(3) ?
Mg1 Ga4 Ga2 . . 16_555 103.57(3) ?
Mg1 Ga4 Mg2 . . . 14.67(3) ?
Mg1 Ga4 Mg2 . . 28_555 76.43(3) ?
Mg1 Ga4 Mg2 . . 38_555 165.33(3) ?
Mg1 Ga4 Mg2 . . 16_555 103.57(3) ?
Mg1 Ga4 O4 . . 9_555 37.76(8) ?
Mg1 Ga4 O4 . . 35_555 80.29(8) ?
Mg1 Ga4 O4 . . 38_555 142.24(8) ?
Mg1 Ga4 O4 . . 16_555 99.71(8) ?
Mg1 Ga4 Mg1 28_555 . 38_555 118.24(2) ?
Mg1 Ga4 Mg1 28_555 . 16_555 180 ?
Mg1 Ga4 Ga2 28_555 . . 76.43(3) ?
Mg1 Ga4 Ga2 28_555 . 28_555 14.67(3) ?
Mg1 Ga4 Ga2 28_555 . 38_555 103.57(3) ?
Mg1 Ga4 Ga2 28_555 . 16_555 165.33(3) ?
Mg1 Ga4 Mg2 28_555 . . 76.43(3) ?
Mg1 Ga4 Mg2 28_555 . 28_555 14.67(3) ?
Mg1 Ga4 Mg2 28_555 . 38_555 103.57(3) ?
Mg1 Ga4 Mg2 28_555 . 16_555 165.33(3) ?
Mg1 Ga4 O4 28_555 . 9_555 80.29(8) ?
Mg1 Ga4 O4 28_555 . 35_555 37.76(8) ?
Mg1 Ga4 O4 28_555 . 38_555 99.71(8) ?
Mg1 Ga4 O4 28_555 . 16_555 142.24(8) ?
Mg1 Ga4 Mg1 38_555 . 16_555 61.76(2) ?
Mg1 Ga4 Ga2 38_555 . . 165.33(3) ?
Mg1 Ga4 Ga2 38_555 . 28_555 103.57(3) ?
Mg1 Ga4 Ga2 38_555 . 38_555 14.67(3) ?
Mg1 Ga4 Ga2 38_555 . 16_555 76.43(3) ?
Mg1 Ga4 Mg2 38_555 . . 165.33(3) ?
Mg1 Ga4 Mg2 38_555 . 28_555 103.57(3) ?
Mg1 Ga4 Mg2 38_555 . 38_555 14.67(3) ?
Mg1 Ga4 Mg2 38_555 . 16_555 76.43(3) ?
Mg1 Ga4 O4 38_555 . 9_555 142.24(8) ?
Mg1 Ga4 O4 38_555 . 35_555 99.71(8) ?
Mg1 Ga4 O4 38_555 . 38_555 37.76(8) ?
Mg1 Ga4 O4 38_555 . 16_555 80.29(8) ?
Mg1 Ga4 Ga2 16_555 . . 103.57(3) ?
Mg1 Ga4 Ga2 16_555 . 28_555 165.33(3) ?
Mg1 Ga4 Ga2 16_555 . 38_555 76.43(3) ?
Mg1 Ga4 Ga2 16_555 . 16_555 14.67(3) ?
Mg1 Ga4 Mg2 16_555 . . 103.57(3) ?
Mg1 Ga4 Mg2 16_555 . 28_555 165.33(3) ?
Mg1 Ga4 Mg2 16_555 . 38_555 76.43(3) ?
Mg1 Ga4 Mg2 16_555 . 16_555 14.67(3) ?
Mg1 Ga4 O4 16_555 . 9_555 99.71(8) ?
Mg1 Ga4 O4 16_555 . 35_555 142.24(8) ?
Mg1 Ga4 O4 16_555 . 38_555 80.29(8) ?
Mg1 Ga4 O4 16_555 . 16_555 37.76(8) ?
Ga2 Ga4 Ga2 . . 28_555 91.11(4) ?
Ga2 Ga4 Ga2 . . 38_555 180 ?
Ga2 Ga4 Ga2 . . 16_555 88.89(4) ?
Ga2 Ga4 Mg2 . . . 0 ?
Ga2 Ga4 Mg2 . . 28_555 91.11(4) ?
Ga2 Ga4 Mg2 . . 38_555 180 ?
Ga2 Ga4 Mg2 . . 16_555 88.89(4) ?
Ga2 Ga4 O4 . . 9_555 34.53(10) ?
Ga2 Ga4 O4 . . 35_555 92.36(8) ?
Ga2 Ga4 O4 . . 38_555 145.47(10) ?
Ga2 Ga4 O4 . . 16_555 87.64(8) ?
Ga2 Ga4 Ga2 28_555 . 38_555 88.89(4) ?
Ga2 Ga4 Ga2 28_555 . 16_555 180 ?
Ga2 Ga4 Mg2 28_555 . . 91.11(4) ?
Ga2 Ga4 Mg2 28_555 . 28_555 0 ?
Ga2 Ga4 Mg2 28_555 . 38_555 88.89(4) ?
Ga2 Ga4 Mg2 28_555 . 16_555 180 ?
Ga2 Ga4 O4 28_555 . 9_555 92.36(8) ?
Ga2 Ga4 O4 28_555 . 35_555 34.53(10) ?
Ga2 Ga4 O4 28_555 . 38_555 87.64(8) ?
Ga2 Ga4 O4 28_555 . 16_555 145.47(10) ?
Ga2 Ga4 Ga2 38_555 . 16_555 91.11(4) ?
Ga2 Ga4 Mg2 38_555 . . 180 ?
Ga2 Ga4 Mg2 38_555 . 28_555 88.89(4) ?
Ga2 Ga4 Mg2 38_555 . 38_555 0 ?
Ga2 Ga4 Mg2 38_555 . 16_555 91.11(4) ?
Ga2 Ga4 O4 38_555 . 9_555 145.47(10) ?
Ga2 Ga4 O4 38_555 . 35_555 87.64(8) ?
Ga2 Ga4 O4 38_555 . 38_555 34.53(10) ?
Ga2 Ga4 O4 38_555 . 16_555 92.36(8) ?
Ga2 Ga4 Mg2 16_555 . . 88.89(4) ?
Ga2 Ga4 Mg2 16_555 . 28_555 180 ?
Ga2 Ga4 Mg2 16_555 . 38_555 91.11(4) ?
Ga2 Ga4 Mg2 16_555 . 16_555 0 ?
Ga2 Ga4 O4 16_555 . 9_555 87.64(8) ?
Ga2 Ga4 O4 16_555 . 35_555 145.47(10) ?
Ga2 Ga4 O4 16_555 . 38_555 92.36(8) ?
Ga2 Ga4 O4 16_555 . 16_555 34.53(10) ?
Mg2 Ga4 Mg2 . . 28_555 91.11(4) ?
Mg2 Ga4 Mg2 . . 38_555 180 ?
Mg2 Ga4 Mg2 . . 16_555 88.89(4) ?
Mg2 Ga4 O4 . . 9_555 34.53(10) ?
Mg2 Ga4 O4 . . 35_555 92.36(8) ?
Mg2 Ga4 O4 . . 38_555 145.47(10) ?
Mg2 Ga4 O4 . . 16_555 87.64(8) ?
Mg2 Ga4 Mg2 28_555 . 38_555 88.89(4) ?
Mg2 Ga4 Mg2 28_555 . 16_555 180 ?
Mg2 Ga4 O4 28_555 . 9_555 92.36(8) ?
Mg2 Ga4 O4 28_555 . 35_555 34.53(10) ?
Mg2 Ga4 O4 28_555 . 38_555 87.64(8) ?
Mg2 Ga4 O4 28_555 . 16_555 145.47(10) ?
Mg2 Ga4 Mg2 38_555 . 16_555 91.11(4) ?
Mg2 Ga4 O4 38_555 . 9_555 145.47(10) ?
Mg2 Ga4 O4 38_555 . 35_555 87.64(8) ?
Mg2 Ga4 O4 38_555 . 38_555 34.53(10) ?
Mg2 Ga4 O4 38_555 . 16_555 92.36(8) ?
Mg2 Ga4 O4 16_555 . 9_555 87.64(8) ?
Mg2 Ga4 O4 16_555 . 35_555 145.47(10) ?
Mg2 Ga4 O4 16_555 . 38_555 92.36(8) ?
Mg2 Ga4 O4 16_555 . 16_555 34.53(10) ?
O4 Ga4 O4 9_555 . 35_555 112.05(10) ?
O4 Ga4 O4 9_555 . 38_555 111.01(13) ?
O4 Ga4 O4 9_555 . 16_555 105.43(13) ?
O4 Ga4 O4 35_555 . 38_555 105.43(13) ?
O4 Ga4 O4 35_555 . 16_555 111.01(13) ?
O4 Ga4 O4 38_555 . 16_555 112.05(10) ?
Ca2 Ga5 Ca2 . . 2_665 109.471(18) ?
Ca2 Ga5 Ca2 . . 3_656 109.471(18) ?
Ca2 Ga5 Ca2 . . 4_566 109.471(18) ?
Ca2 Ga5 Ca2 . . 13_556 70.529(18) ?
Ca2 Ga5 Ca2 . . 14_666 180 ?
Ca2 Ga5 Ca2 . . 15_565 70.529(18) ?
Ca2 Ga5 Ca2 . . 16_655 70.529(18) ?
Ca2 Ga5 Ca2 2_665 . 3_656 109.471(18) ?
Ca2 Ga5 Ca2 2_665 . 4_566 109.471(18) ?
Ca2 Ga5 Ca2 2_665 . 13_556 180 ?
Ca2 Ga5 Ca2 2_665 . 14_666 70.529(18) ?
Ca2 Ga5 Ca2 2_665 . 15_565 70.529(18) ?
Ca2 Ga5 Ca2 2_665 . 16_655 70.529(18) ?
Ca2 Ga5 Ca2 3_656 . 4_566 109.471(18) ?
Ca2 Ga5 Ca2 3_656 . 13_556 70.529(18) ?
Ca2 Ga5 Ca2 3_656 . 14_666 70.529(18) ?
Ca2 Ga5 Ca2 3_656 . 15_565 180 ?
Ca2 Ga5 Ca2 3_656 . 16_655 70.529(18) ?
Ca2 Ga5 Ca2 4_566 . 13_556 70.529(18) ?
Ca2 Ga5 Ca2 4_566 . 14_666 70.529(18) ?
Ca2 Ga5 Ca2 4_566 . 15_565 70.529(18) ?
Ca2 Ga5 Ca2 4_566 . 16_655 180 ?
Ca2 Ga5 Ca2 13_556 . 14_666 109.471(18) ?
Ca2 Ga5 Ca2 13_556 . 15_565 109.471(18) ?
Ca2 Ga5 Ca2 13_556 . 16_655 109.471(18) ?
Ca2 Ga5 Ca2 14_666 . 15_565 109.471(18) ?
Ca2 Ga5 Ca2 14_666 . 16_655 109.471(18) ?
Ca2 Ga5 Ca2 15_565 . 16_655 109.471(18) ?
Mg1 O1 Mg1 . . 74_555 109.47(4) ?
Mg1 O1 Mg1 . . 51_555 109.47(4) ?
Mg1 O1 Mg1 . . 28_555 109.47(4) ?
Mg1 O1 Mg1 74_555 . 51_555 109.47(4) ?
Mg1 O1 Mg1 74_555 . 28_555 109.47(4) ?
Mg1 O1 Mg1 51_555 . 28_555 109.47(4) ?
Ca1 O2 Ca2 . . 25_544 98.01(9) ?
Ca1 O2 Ca2 . . 28_555 98.01(9) ?
Ca1 O2 Ca2 . . 37_545 98.01(9) ?
Ca1 O2 Ca2 . . 39_554 98.01(9) ?
Ca2 O2 Ca2 25_544 . 28_555 163.98(19) ?
Ca2 O2 Ca2 25_544 . 37_545 88.89(3) ?
Ca2 O2 Ca2 25_544 . 39_554 88.89(3) ?
Ca2 O2 Ca2 28_555 . 37_545 88.89(3) ?
Ca2 O2 Ca2 28_555 . 39_554 88.89(3) ?
Ca2 O2 Ca2 37_545 . 39_554 163.98(19) ?
Mg2 O3 Ga3 . . . 180 ?
Ca2 O4 Mg1 74_555 . . 108.95(11) ?
Ca2 O4 Mg2 74_555 . . 124.48(12) ?
Ca2 O4 Ga4 74_555 . 5_555 109.36(14) ?
Mg1 O4 Mg2 . . . 23.45(6) ?
Mg1 O4 Ga4 . . 5_555 107.40(13) ?
Mg2 O4 Ga4 . . 5_555 112.35(15) ?

loop_
_geom_bond_atom_site_label_1
_geom_bond_atom_site_label_2
_geom_bond_site_symmetry_1
_geom_bond_site_symmetry_2
_geom_bond_distance
_geom_bond_publ_flag
Ca1 Ca2 . 25_544 3.5871(11) ?
Ca1 Ca2 . 28_555 3.5871(11) ?
Ca1 Ca2 . 37_545 3.5871(11) ?
Ca1 Ca2 . 39_554 3.5871(11) ?
Ca1 Ga2 . . 3.2677(17) ?
Ca1 Ga2 . 4_555 3.2677(17) ?
Ca1 Ga2 . 13_555 3.2677(17) ?
Ca1 Ga2 . 15_555 3.2677(17) ?
Ca1 Mg2 . . 3.2677(17) ?
Ca1 Mg2 . 4_555 3.2677(17) ?
Ca1 Mg2 . 13_555 3.2677(17) ?
Ca1 Mg2 . 15_555 3.2677(17) ?
Ca1 Ga3 . . 3.2019(13) ?
Ca1 O2 . . 2.350(4) ?
Ca2 Ca2 . 13_556 3.3640(9) ?
Ca2 Ca2 . 15_565 3.3640(9) ?
Ca2 Ca2 . 16_655 3.3640(9) ?
Ca2 Ga1 . 74_555 3.5109(11) ?
Ca2 Ga1 . 51_555 3.5109(11) ?
Ca2 Ga1 . 28_555 3.5109(11) ?
Ca2 Mg1 . 74_555 3.5109(11) ?
Ca2 Mg1 . 51_555 3.5109(11) ?
Ca2 Mg1 . 28_555 3.5109(11) ?
Ca2 Ga4 . 74_555 3.4161(7) ?
Ca2 Ga4 . 30_555 3.4161(7) ?
Ca2 Ga4 . 58_555 3.4161(7) ?
Ca2 Ga5 . . 2.9133(7) ?
Ca2 O2 . 25_555 2.4021(9) ?
Ca2 O2 . 53_555 2.4021(9) ?
Ca2 O2 . 81_555 2.4021(9) ?
Ca2 O4 . 74_555 2.319(3) ?
Ca2 O4 . 30_555 2.319(3) ?
Ca2 O4 . 58_555 2.319(3) ?
Ga1 Ga1 . 74_555 3.1812(12) ?
Ga1 Ga1 . 51_555 3.1812(12) ?
Ga1 Ga1 . 28_555 3.1812(12) ?
Ga1 Mg1 . . 0 ?
Ga1 Mg1 . 74_555 3.1812(12) ?
Ga1 Mg1 . 51_555 3.1812(12) ?
Ga1 Mg1 . 28_555 3.1812(12) ?
Ga1 Ga2 . . 0.7979(19) ?
Ga1 Mg2 . . 0.7979(19) ?
Ga1 Ga4 . . 3.0991(8) ?
Ga1 Ga4 . 5_555 3.0991(8) ?
Ga1 Ga4 . 9_555 3.0991(8) ?
Mg1 Mg1 . 74_555 3.1812(12) ?
Mg1 Mg1 . 51_555 3.1812(12) ?
Mg1 Mg1 . 28_555 3.1812(12) ?
Mg1 Ga2 . . 0.7979(19) ?
Mg1 Mg2 . . 0.7979(19) ?
Mg1 Ga4 . . 3.0991(8) ?
Mg1 Ga4 . 5_555 3.0991(8) ?
Mg1 Ga4 . 9_555 3.0991(8) ?
Mg1 O1 . . 1.9481(8) ?
Mg1 O4 . . 1.989(3) ?
Mg1 O4 . 5_555 1.989(3) ?
Mg1 O4 . 9_555 1.989(3) ?
Ga2 Mg2 . . 0 ?
Ga2 Ga4 . . 3.1405(17) ?
Ga2 Ga4 . 5_555 3.1405(17) ?
Ga2 Ga4 . 9_555 3.1405(17) ?
Mg2 Ga4 . . 3.1405(17) ?
Mg2 Ga4 . 5_555 3.1405(17) ?
Mg2 Ga4 . 9_555 3.1405(17) ?
Mg2 O3 . . 1.989(5) ?
Mg2 O4 . . 1.925(3) ?
Mg2 O4 . 5_555 1.925(3) ?
Mg2 O4 . 9_555 1.925(3) ?
Ga3 O3 . . 1.820(4) ?
Ga3 O3 . 2_555 1.820(4) ?
Ga3 O3 . 3_555 1.820(4) ?
Ga3 O3 . 4_555 1.820(4) ?
Ga3 O3 . 13_555 1.820(4) ?
Ga3 O3 . 14_555 1.820(4) ?
Ga3 O3 . 15_555 1.820(4) ?
Ga3 O3 . 16_555 1.820(4) ?
Ga4 O4 . 9_555 1.855(2) ?
Ga4 O4 . 35_555 1.855(2) ?
Ga4 O4 . 38_555 1.855(2) ?
Ga4 O4 . 16_555 1.855(2) ?

loop_
_geom_hbond_atom_site_label_D
_geom_hbond_atom_site_label_H
_geom_hbond_atom_site_label_A
_geom_hbond_site_symmetry_D
_geom_hbond_site_symmetry_H
_geom_hbond_site_symmetry_A
_geom_hbond_distance_DH
_geom_hbond_distance_HA
_geom_hbond_distance_DA
_geom_hbond_angle_DHA
_geom_hbond_publ_flag
? ? ? ? ? ? ? ? ? ? ?

loop_
_geom_torsion_atom_site_label_1
_geom_torsion_atom_site_label_2
_geom_torsion_atom_site_label_3
_geom_torsion_atom_site_label_4
_geom_torsion_site_symmetry_1
_geom_torsion_site_symmetry_2
_geom_torsion_site_symmetry_3
_geom_torsion_site_symmetry_4
_geom_torsion
_geom_torsion_publ_flag
? ? ? ? ? ? ? ? ? ?

loop_
_restr_angle_atom_site_label_1
_restr_angle_site_symmetry_1
_restr_angle_atom_site_label_2
_restr_angle_site_symmetry_2
_restr_angle_atom_site_label_3
_restr_angle_site_symmetry_3
_restr_angle_target
_restr_angle_target_weight_param
? ? ? ? ? ? ? ?

loop_
_restr_distance_atom_site_label_1
_restr_distance_site_symmetry_1
_restr_distance_atom_site_label_2
_restr_distance_site_symmetry_2
_restr_distance_target
_restr_distance_target_weight_param
? ? ? ? ? ?

loop_
_restr_equal_angle_atom_site_label_1
_restr_equal_angle_site_symmetry_1
_restr_equal_angle_atom_site_label_2
_restr_equal_angle_site_symmetry_2
_restr_equal_angle_atom_site_label_3
_restr_equal_angle_site_symmetry_3
_restr_equal_angle_class_class_id
_restr_equal_angle_class_target_weight_param
? ? ? ? ? ? ? ?

loop_
_restr_equal_distance_atom_site_label_1
_restr_equal_distance_site_symmetry_1
_restr_equal_distance_atom_site_label_2
_restr_equal_distance_site_symmetry_2
_restr_equal_distance_class_class_id
_restr_equal_distance_class_target_weight_param
? ? ? ? ? ?

loop_
_restr_equal_torsion_atom_site_label_1
_restr_equal_torsion_site_symmetry_1
_restr_equal_torsion_atom_site_label_2
_restr_equal_torsion_site_symmetry_2
_restr_equal_torsion_atom_site_label_3
_restr_equal_torsion_site_symmetry_3
_restr_equal_torsion_atom_site_label_4
_restr_equal_torsion_site_symmetry_4
_restr_equal_torsion_class_class_id
_restr_equal_torsion_class_target_weight_param
? ? ? ? ? ? ? ? ? ?

loop_
_restr_torsion_atom_site_label_1
_restr_torsion_site_symmetry_1
_restr_torsion_atom_site_label_2
_restr_torsion_site_symmetry_2
_restr_torsion_atom_site_label_3
_restr_torsion_site_symmetry_3
_restr_torsion_atom_site_label_4
_restr_torsion_site_symmetry_4
_restr_torsion_angle_target
_restr_torsion_weight_param
? ? ? ? ? ? ? ? ? ?

loop_
_jana_atom_site_adp_c_label
_jana_atom_site_adp_c_type_symbol
_jana_atom_site_adp_c_111
_jana_atom_site_adp_c_112
_jana_atom_site_adp_c_113
_jana_atom_site_adp_c_122
_jana_atom_site_adp_c_123
_jana_atom_site_adp_c_133
_jana_atom_site_adp_c_222
_jana_atom_site_adp_c_223
_jana_atom_site_adp_c_233
_jana_atom_site_adp_c_333
? ? ? ? ? ? ? ? ? ? ? ?

loop_
_jana_atom_site_adp_d_label
_jana_atom_site_adp_d_type_symbol
_jana_atom_site_adp_d_1111
_jana_atom_site_adp_d_1112
_jana_atom_site_adp_d_1113
_jana_atom_site_adp_d_1122
_jana_atom_site_adp_d_1123
_jana_atom_site_adp_d_1133
_jana_atom_site_adp_d_1222
_jana_atom_site_adp_d_1223
_jana_atom_site_adp_d_1233
_jana_atom_site_adp_d_1333
_jana_atom_site_adp_d_2222
_jana_atom_site_adp_d_2223
_jana_atom_site_adp_d_2233
_jana_atom_site_adp_d_2333
_jana_atom_site_adp_d_3333
? ? ? ? ? ? ? ? ? ? ? ? ? ? ? ? ?

loop_
_jana_atom_site_adp_e_label
_jana_atom_site_adp_e_type_symbol
_jana_atom_site_adp_e_11111
_jana_atom_site_adp_e_11112
_jana_atom_site_adp_e_11113
_jana_atom_site_adp_e_11122
_jana_atom_site_adp_e_11123
_jana_atom_site_adp_e_11133
_jana_atom_site_adp_e_11222
_jana_atom_site_adp_e_11223
_jana_atom_site_adp_e_11233
_jana_atom_site_adp_e_11333
_jana_atom_site_adp_e_12222
_jana_atom_site_adp_e_12223
_jana_atom_site_adp_e_12233
_jana_atom_site_adp_e_12333
_jana_atom_site_adp_e_13333
_jana_atom_site_adp_e_22222
_jana_atom_site_adp_e_22223
_jana_atom_site_adp_e_22233
_jana_atom_site_adp_e_22333
_jana_atom_site_adp_e_23333
_jana_atom_site_adp_e_33333
? ? ? ? ? ? ? ? ? ? ? ? ? ? ? ? ? ? ? ? ? ? ?

loop_
_jana_atom_site_adp_f_label
_jana_atom_site_adp_f_type_symbol
_jana_atom_site_adp_f_111111
_jana_atom_site_adp_f_111112
_jana_atom_site_adp_f_111113
_jana_atom_site_adp_f_111122
_jana_atom_site_adp_f_111123
_jana_atom_site_adp_f_111133
_jana_atom_site_adp_f_111222
_jana_atom_site_adp_f_111223
_jana_atom_site_adp_f_111233
_jana_atom_site_adp_f_111333
_jana_atom_site_adp_f_112222
_jana_atom_site_adp_f_112223
_jana_atom_site_adp_f_112233
_jana_atom_site_adp_f_112333
_jana_atom_site_adp_f_113333
_jana_atom_site_adp_f_122222
_jana_atom_site_adp_f_122223
_jana_atom_site_adp_f_122233
_jana_atom_site_adp_f_122333
_jana_atom_site_adp_f_123333
_jana_atom_site_adp_f_133333
_jana_atom_site_adp_f_222222
_jana_atom_site_adp_f_222223
_jana_atom_site_adp_f_222233
_jana_atom_site_adp_f_222333
_jana_atom_site_adp_f_223333
_jana_atom_site_adp_f_233333
_jana_atom_site_adp_f_333333
? ? ? ? ? ? ? ? ? ? ? ? ? ? ? ? ? ? ? ? ? ? ? ? ? ? ? ? ? ?
